data_4001996
loop_
_publ_author_name
'Srivastava, Anant Kumar'
'Praveenkumar, B.'
'Mahawar, Indra Kumar'
'Divya, Pillutla'
'Shalini, S.'
'Boomishankar, Ramamoorthy'

_publ_section_title
;
 Anion Driven [CuIIL2]nFrameworks: Crystal Structures,
 Guest-Encapsulation, Dielectric, and Possible Ferroelectric Properties
;
_journal_issue 12
_journal_name_full 'Chemistry of Materials'
_journal_page_first 3811
_journal_paper_doi 10.1021/cm5014575
_journal_volume 26
_journal_year 2014
_chemical_formula_sum 'C128 H148 Cu4 N40 O46 P8'
_chemical_formula_weight 3484.78
_chemical_name_systematic
;
 ?
;
_space_group_crystal_system monoclinic
_space_group_IT_number 14
_space_group_name_Hall '-P 2yn'
_space_group_name_H-M_alt 'P 1 21/n 1'
_symmetry_space_group_name_Hall '-P 2yn'
_symmetry_space_group_name_H-M 'P 1 21/n 1'
_atom_sites_solution_hydrogens geom
_audit_creation_method SHELXL-2013
_cell_angle_alpha 90
_cell_angle_beta 91.641(3)
_cell_angle_gamma 90
_cell_formula_units_Z 4
_cell_length_a 21.364(3)
_cell_length_b 22.855(3)
_cell_length_c 33.322(5)
_cell_measurement_reflns_used 6313
_cell_measurement_temperature 100(2)
_cell_measurement_theta_max 28.26
_cell_measurement_theta_min 2.18
_cell_volume 16264(4)
_computing_cell_refinement 'Bruker SAINT'
_computing_data_collection 'Bruker APEX2'
_computing_data_reduction 'Bruker SAINT'
_computing_molecular_graphics 'Bruker SHELXTL'
_computing_publication_material 'Bruker SHELXTL'
_computing_structure_refinement 'SHELXL-97 (Sheldrick, 2008)'
_computing_structure_solution 'SHELXS-97 (Sheldrick, 2008)'
_diffrn_ambient_temperature 100(2)
_diffrn_measured_fraction_theta_full 0.995
_diffrn_measured_fraction_theta_max 0.995
_diffrn_measurement_device_type 'Bruker APEX-II CCD'
_diffrn_measurement_method 'Omega and phi scans'
_diffrn_radiation_monochromator graphite
_diffrn_radiation_source 'fine-focus sealed tube'
_diffrn_radiation_type MoK\a
_diffrn_radiation_wavelength 0.71073
_diffrn_reflns_av_R_equivalents 0.1442
_diffrn_reflns_av_unetI/netI 0.2268
_diffrn_reflns_Laue_measured_fraction_full 0.995
_diffrn_reflns_Laue_measured_fraction_max 0.995
_diffrn_reflns_limit_h_max 25
_diffrn_reflns_limit_h_min -28
_diffrn_reflns_limit_k_max 30
_diffrn_reflns_limit_k_min -30
_diffrn_reflns_limit_l_max 44
_diffrn_reflns_limit_l_min -39
_diffrn_reflns_number 155846
_diffrn_reflns_point_group_measured_fraction_full 0.995
_diffrn_reflns_point_group_measured_fraction_max 0.995
_diffrn_reflns_theta_full 25.242
_diffrn_reflns_theta_max 28.282
_diffrn_reflns_theta_min 4.080
_exptl_absorpt_coefficient_mu 0.685
_exptl_absorpt_correction_T_max 0.7457
_exptl_absorpt_correction_T_min 0.6315
_exptl_absorpt_correction_type multi-scan
_exptl_absorpt_process_details SADABS
_exptl_crystal_colour blue
_exptl_crystal_density_diffrn 1.423
_exptl_crystal_description block
_exptl_crystal_F_000 7200
_exptl_crystal_size_max 0.22
_exptl_crystal_size_mid 0.16
_exptl_crystal_size_min 0.14
_platon_squeeze_details
;
;
_refine_diff_density_max 1.150
_refine_diff_density_min -0.771
_refine_diff_density_rms 0.109
_refine_ls_extinction_method none
_refine_ls_goodness_of_fit_ref 0.933
_refine_ls_hydrogen_treatment constr
_refine_ls_matrix_type full
_refine_ls_number_parameters 1568
_refine_ls_number_reflns 40201
_refine_ls_number_restraints 2628
_refine_ls_restrained_S_all 0.951
_refine_ls_R_factor_all 0.2580
_refine_ls_R_factor_gt 0.1156
_refine_ls_shift/su_max 0.001
_refine_ls_shift/su_mean 0.000
_refine_ls_structure_factor_coef Fsqd
_refine_ls_weighting_details 'w=1/[\s^2^(Fo^2^)+(0.1787P)^2^] where P=(Fo^2^+2Fc^2^)/3'
_refine_ls_weighting_scheme calc
_refine_ls_wR_factor_gt 0.3109
_refine_ls_wR_factor_ref 0.3633
_reflns_Friedel_coverage 0.000
_reflns_number_gt 12502
_reflns_number_total 40201
_reflns_threshold_expression 'I > 2\s(I)'
_cod_data_source_file compound_2a_sq.cif
_cod_data_source_block compound_2a_sq
_cod_depositor_comments 'Adding full bibliography for 4001992--4001997.cif.'
_cod_original_cell_volume 16263(4)
_cod_database_code 4001996
_shelx_space_group_comment
;
The symmetry employed for this shelxl refinement is uniquely defined
by the following loop, which should always be used as a source of
symmetry information in preference to the above space-group names.
They are only intended as comments.
;
_shelxl_version_number 2013-3

loop_
_space_group_symop_operation_xyz
'x, y, z'
'-x+1/2, y+1/2, -z+1/2'
'-x, -y, -z'
'x-1/2, -y-1/2, z-1/2'

loop_
_atom_site_label
_atom_site_type_symbol
_atom_site_fract_x
_atom_site_fract_y
_atom_site_fract_z
_atom_site_U_iso_or_equiv
_atom_site_adp_type
_atom_site_occupancy
_atom_site_site_symmetry_order
_atom_site_calc_flag
_atom_site_refinement_flags_posn
_atom_site_refinement_flags_adp
_atom_site_refinement_flags_occupancy
_atom_site_disorder_assembly
_atom_site_disorder_group
Cu1 Cu 0.35367(5) 0.84096(5) 0.10377(3) 0.0589(3) Uani 1 1 d . . . . .
Cu2 Cu 0.36664(5) 0.84898(4) 0.36394(3) 0.0572(3) Uani 1 1 d . . . . .
Cu3 Cu 0.62203(5) 0.57749(4) 0.40181(3) 0.0566(3) Uani 1 1 d . . . . .
Cu4 Cu 0.63583(7) 0.58269(6) 0.12663(4) 0.0859(4) Uani 1 1 d . . . . .
O1C O 0.4089(3) 0.7872(3) 0.15239(17) 0.0674(16) Uani 1 1 d . . . . .
O2C O 0.4237(2) 0.7940(2) 0.32293(16) 0.0577(14) Uani 1 1 d . . . . .
O3C O 0.5649(4) 0.6328(3) 0.3444(2) 0.098(2) Uani 1 1 d . . . . .
O4C O 0.5773(3) 0.6375(3) 0.16685(19) 0.0772(18) Uani 1 1 d . . . . .
O5C O 0.6699(3) 0.5263(2) 0.45727(18) 0.0730(17) Uani 1 1 d . . . . .
P1 P 0.23920(13) 0.72992(10) 0.23400(7) 0.0604(6) Uani 1 1 d . . . . .
O1 O 0.3079(3) 0.7272(3) 0.2292(2) 0.085(2) Uani 1 1 d . . . . .
P2 P 0.47762(11) 0.96747(11) 0.23249(7) 0.0576(6) Uani 1 1 d . . . . .
O2 O 0.4898(3) 0.9052(3) 0.23654(17) 0.0710(17) Uani 1 1 d . . . . .
P3 P 0.35659(14) 0.60713(10) 0.40864(8) 0.0736(8) Uani 1 1 d D U . . .
O3 O 0.3655(8) 0.6285(4) 0.3686(3) 0.041(5) Uiso 0.49(3) 1 d D U P A 1
O3' O 0.4006(9) 0.6208(5) 0.3706(3) 0.059(5) Uiso 0.51(3) 1 d D U P A 2
P4 P 0.62483(10) 0.82700(9) 0.40468(6) 0.0515(5) Uani 1 1 d . . . . .
O4 O 0.6103(3) 0.7954(2) 0.36721(16) 0.0664(16) Uani 1 1 d . . . . .
P5 P 0.53245(12) 0.45685(13) 0.26029(8) 0.0737(7) Uani 1 1 d . . . . .
O5 O 0.5122(3) 0.5173(3) 0.2629(2) 0.098(2) Uani 1 1 d . . . . .
P6 P 0.74669(16) 0.67614(13) 0.27170(9) 0.0834(9) Uani 1 1 d . . . . .
O6 O 0.6819(4) 0.6847(3) 0.2703(2) 0.103(3) Uani 1 1 d . . . . .
P7 P 0.37776(16) 0.59793(13) 0.10047(11) 0.0955(10) Uani 1 1 d . . . . .
O7 O 0.4074(4) 0.6341(3) 0.1320(2) 0.097(2) Uani 1 1 d . . . . .
P8 P 0.62383(12) 0.83015(11) 0.08536(7) 0.0634(7) Uani 1 1 d . . . . .
O8 O 0.5954(3) 0.8317(3) 0.12551(16) 0.0685(17) Uani 1 1 d . . . . .
N1 N 0.2148(3) 0.7982(3) 0.23030(18) 0.0484(16) Uani 1 1 d . . . . .
H1 H 0.1853 0.8092 0.2466 0.058 Uiso 1 1 calc R U . . .
C11 C 0.2363(2) 0.83974(18) 0.20396(13) 0.0415(18) Uani 1 1 d G . . . .
C12 C 0.2759(2) 0.82398(15) 0.17337(14) 0.050(2) Uani 1 1 d G . . . .
H12 H 0.2886 0.7844 0.1706 0.060 Uiso 1 1 calc R U . . .
N13 N 0.2968(2) 0.8661(2) 0.14684(12) 0.0544(17) Uani 1 1 d G . . . .
C14 C 0.2781(2) 0.92406(18) 0.15090(13) 0.057(2) Uani 1 1 d G . . . .
H14 H 0.2924 0.9529 0.1328 0.068 Uiso 1 1 calc R U . . .
C15 C 0.2386(2) 0.93981(15) 0.18149(15) 0.055(2) Uani 1 1 d G . . . .
H15 H 0.2258 0.9794 0.1843 0.066 Uiso 1 1 calc R U . . .
C16 C 0.2177(2) 0.8977(2) 0.20802(12) 0.0428(18) Uani 1 1 d G . . . .
H16 H 0.1906 0.9084 0.2289 0.051 Uiso 1 1 calc R U . . .
N2 N 0.2132(3) 0.7100(3) 0.27769(18) 0.0531(17) Uani 1 1 d . . . . .
H2 H 0.1907 0.6778 0.2783 0.064 Uiso 1 1 calc R U . . .
C21 C 0.2233(2) 0.7392(2) 0.31365(12) 0.048(2) Uani 1 1 d G . . . .
C22 C 0.2774(2) 0.7723(2) 0.31926(12) 0.050(2) Uani 1 1 d G . . . .
H22 H 0.3068 0.7748 0.2985 0.060 Uiso 1 1 calc R U . . .
N23 N 0.28861(19) 0.8016(2) 0.35530(14) 0.0502(16) Uani 1 1 d G . . . .
C24 C 0.2456(2) 0.7979(2) 0.38573(12) 0.063(2) Uani 1 1 d G . . . .
H24 H 0.2532 0.8179 0.4104 0.076 Uiso 1 1 calc R U . . .
C25 C 0.1915(2) 0.7648(2) 0.38012(14) 0.064(2) Uani 1 1 d G . . . .
H25 H 0.1621 0.7623 0.4009 0.077 Uiso 1 1 calc R U . . .
C26 C 0.18030(19) 0.7355(2) 0.34408(16) 0.052(2) Uani 1 1 d G . . . .
H26 H 0.1433 0.7129 0.3402 0.063 Uiso 1 1 calc R U . . .
N3 N 0.4954(3) 0.9947(3) 0.1895(2) 0.0637(19) Uani 1 1 d . . . . .
H3 H 0.5235 1.0229 0.1899 0.076 Uiso 1 1 calc R U . . .
C31 C 0.4704(2) 0.9779(2) 0.15135(13) 0.0463(19) Uani 1 1 d G . . . .
C32 C 0.4322(2) 0.9288(2) 0.14787(12) 0.053(2) Uani 1 1 d G . . . .
H32 H 0.4236 0.9061 0.1709 0.064 Uiso 1 1 calc R U . . .
N33 N 0.4066(2) 0.91298(19) 0.11061(15) 0.0535(17) Uani 1 1 d G . . . .
C34 C 0.4192(3) 0.9462(2) 0.07685(12) 0.081(3) Uani 1 1 d G . . . .
H34 H 0.4018 0.9353 0.0514 0.097 Uiso 1 1 calc R U . . .
C35 C 0.4575(3) 0.9953(2) 0.08033(14) 0.073(3) Uani 1 1 d G . . . .
H35 H 0.4661 1.0180 0.0573 0.088 Uiso 1 1 calc R U . . .
C36 C 0.4830(2) 1.01112(19) 0.11759(18) 0.064(2) Uani 1 1 d G . . . .
H36 H 0.5092 1.0447 0.1200 0.077 Uiso 1 1 calc R U . . .
N4 N 0.4025(3) 0.9838(3) 0.23525(19) 0.0532(17) Uani 1 1 d . . . . .
H4 H 0.3861 1.0058 0.2160 0.064 Uiso 1 1 calc R U . . .
C41 C 0.3635(2) 0.9659(2) 0.26496(13) 0.0450(18) Uani 1 1 d G . . . .
C42 C 0.38016(17) 0.9220(2) 0.29209(15) 0.055(2) Uani 1 1 d G . . . .
H42 H 0.4203 0.9043 0.2911 0.066 Uiso 1 1 calc R U . . .
N43 N 0.3381(2) 0.90401(19) 0.32067(13) 0.0553(18) Uani 1 1 d G . . . .
C44 C 0.2793(2) 0.9299(2) 0.32212(13) 0.052(2) Uani 1 1 d G . . . .
H44 H 0.2506 0.9176 0.3417 0.063 Uiso 1 1 calc R U . . .
C45 C 0.2626(2) 0.9738(2) 0.29499(15) 0.055(2) Uani 1 1 d G . . . .
H45 H 0.2225 0.9915 0.2960 0.066 Uiso 1 1 calc R U . . .
C46 C 0.3047(2) 0.9918(2) 0.26641(14) 0.062(2) Uani 1 1 d G . . . .
H46 H 0.2933 1.0218 0.2479 0.074 Uiso 1 1 calc R U . . .
N5 N 0.3829(3) 0.6485(3) 0.44556(17) 0.0438(15) Uani 1 1 d . . . . .
H5 H 0.3940 0.6300 0.4678 0.053 Uiso 1 1 calc R U . . .
C51 C 0.3899(3) 0.70877(14) 0.44639(13) 0.0442(18) Uani 1 1 d G . . . .
C52 C 0.3812(2) 0.74194(18) 0.41171(11) 0.059(2) Uani 1 1 d G . . . .
H52 H 0.3716 0.7232 0.3868 0.071 Uiso 1 1 calc R U . . .
N53 N 0.3865(2) 0.80251(18) 0.41343(11) 0.0519(17) Uani 1 1 d G . . . .
C54 C 0.4006(3) 0.82990(14) 0.44983(14) 0.065(2) Uani 1 1 d G . . . .
H54 H 0.4042 0.8713 0.4510 0.078 Uiso 1 1 calc R U . . .
C55 C 0.4092(3) 0.79674(19) 0.48451(11) 0.055(2) Uani 1 1 d G . . . .
H55 H 0.4188 0.8155 0.5094 0.066 Uiso 1 1 calc R U . . .
C56 C 0.4039(2) 0.73617(19) 0.48279(11) 0.051(2) Uani 1 1 d G . . . .
H56 H 0.4098 0.7135 0.5065 0.061 Uiso 1 1 calc R U . . .
N6 N 0.3777(3) 0.5418(3) 0.4237(2) 0.0560(18) Uani 1 1 d . . . . .
H6 H 0.3480 0.5201 0.4339 0.067 Uiso 1 1 calc R U . . .
C61 C 0.43560(19) 0.5166(2) 0.42240(16) 0.0463(19) Uani 1 1 d G . . . .
C62 C 0.4858(2) 0.55204(16) 0.41262(16) 0.063(2) Uani 1 1 d G . . . .
H62 H 0.4794 0.5927 0.4080 0.076 Uiso 1 1 calc R U . . .
N63 N 0.5452(2) 0.52808(19) 0.40954(15) 0.065(2) Uani 1 1 d G . . . .
C64 C 0.55454(19) 0.4686(2) 0.41625(15) 0.058(2) Uani 1 1 d G . . . .
H64 H 0.5952 0.4523 0.4142 0.069 Uiso 1 1 calc R U . . .
C65 C 0.5044(2) 0.43317(16) 0.42603(16) 0.057(2) Uani 1 1 d G . . . .
H65 H 0.5107 0.3925 0.4306 0.069 Uiso 1 1 calc R U . . .
C66 C 0.4449(2) 0.4571(2) 0.42911(15) 0.052(2) Uani 1 1 d G . . . .
H66 H 0.4106 0.4329 0.4358 0.062 Uiso 1 1 calc R U . . .
N7 N 0.6042(3) 0.8965(3) 0.4059(2) 0.0566(18) Uani 1 1 d . . . . .
H7 H 0.6339 0.9224 0.4108 0.068 Uiso 1 1 calc R U . . .
C71 C 0.54458(19) 0.9171(2) 0.39970(18) 0.063(2) Uani 1 1 d G . . . .
C72 C 0.4968(2) 0.88090(17) 0.38520(16) 0.053(2) Uani 1 1 d G . . . .
H72 H 0.5052 0.8409 0.3797 0.064 Uiso 1 1 calc R U . . .
N73 N 0.4368(2) 0.9031(2) 0.37880(15) 0.062(2) Uani 1 1 d G . . . .
C74 C 0.4246(2) 0.9616(2) 0.38689(19) 0.072(3) Uani 1 1 d G . . . .
H74 H 0.3835 0.9768 0.3825 0.086 Uiso 1 1 calc R U . . .
C75 C 0.4723(3) 0.99787(18) 0.4014(2) 0.106(4) Uani 1 1 d G . . . .
H75 H 0.4639 1.0378 0.4069 0.128 Uiso 1 1 calc R U . . .
C76 C 0.5323(2) 0.9756(2) 0.4078(2) 0.078(3) Uani 1 1 d G . . . .
H76 H 0.5650 1.0004 0.4177 0.094 Uiso 1 1 calc R U . . .
N8 N 0.5847(3) 0.8014(3) 0.44260(17) 0.0446(15) Uani 1 1 d . . . . .
H8 H 0.5640 0.8269 0.4569 0.054 Uiso 1 1 calc R U . . .
C81 C 0.5809(2) 0.74213(15) 0.45393(14) 0.050(2) Uani 1 1 d G . . . .
C82 C 0.5947(2) 0.6981(2) 0.42677(11) 0.050(2) Uani 1 1 d G . . . .
H82 H 0.6067 0.7079 0.4004 0.060 Uiso 1 1 calc R U . . .
N83 N 0.5909(2) 0.63979(17) 0.43823(13) 0.0526(17) Uani 1 1 d G . . . .
C84 C 0.5733(3) 0.62544(16) 0.47685(14) 0.066(2) Uani 1 1 d G . . . .
H84 H 0.5707 0.5856 0.4847 0.079 Uiso 1 1 calc R U . . .
C85 C 0.5595(3) 0.6694(2) 0.50401(11) 0.072(3) Uani 1 1 d G . . . .
H85 H 0.5475 0.6596 0.5304 0.087 Uiso 1 1 calc R U . . .
C86 C 0.5633(3) 0.72778(19) 0.49255(13) 0.058(2) Uani 1 1 d G . . . .
H86 H 0.5539 0.7578 0.5111 0.070 Uiso 1 1 calc R U . . .
N9 N 0.6094(3) 0.4492(3) 0.26645(18) 0.0500(16) Uani 1 1 d . . . . .
H9 H 0.6296 0.4328 0.2468 0.060 Uiso 1 1 calc R U . . .
C91 C 0.6445(2) 0.4667(2) 0.30005(11) 0.048(2) Uani 1 1 d G . . . .
C92 C 0.61977(17) 0.50497(19) 0.32787(13) 0.0428(18) Uani 1 1 d G . . . .
H92 H 0.5788 0.5204 0.3236 0.051 Uiso 1 1 calc R U . . .
N93 N 0.6549(2) 0.52065(18) 0.36192(12) 0.0442(15) Uani 1 1 d G . . . .
C94 C 0.7148(2) 0.4980(2) 0.36816(12) 0.055(2) Uani 1 1 d G . . . .
H94 H 0.7389 0.5088 0.3914 0.067 Uiso 1 1 calc R U . . .
C95 C 0.73956(18) 0.4598(2) 0.34033(15) 0.055(2) Uani 1 1 d G . . . .
H95 H 0.7805 0.4443 0.3446 0.066 Uiso 1 1 calc R U . . .
C96 C 0.7044(2) 0.4441(2) 0.30628(13) 0.0490(19) Uani 1 1 d G . . . .
H96 H 0.7213 0.4179 0.2873 0.059 Uiso 1 1 calc R U . . .
N10 N 0.5164(4) 0.4249(4) 0.2184(2) 0.079(2) Uani 1 1 d . . . . .
H10 H 0.4920 0.3940 0.2194 0.095 Uiso 1 1 calc R U . . .
C101 C 0.5375(3) 0.4412(3) 0.17958(16) 0.076(3) Uani 1 1 d G . . . .
C102 C 0.5681(3) 0.4940(2) 0.17348(16) 0.079(3) Uani 1 1 d G . . . .
H102 H 0.5768 0.5194 0.1955 0.094 Uiso 1 1 calc R U . . .
N103 N 0.5861(3) 0.5095(2) 0.13516(19) 0.086(3) Uani 1 1 d G . . . .
C104 C 0.5734(3) 0.4723(3) 0.10295(15) 0.089(3) Uani 1 1 d G U . . .
H104 H 0.5857 0.4830 0.0768 0.107 Uiso 1 1 calc R U . . .
C105 C 0.5428(3) 0.4196(3) 0.10905(18) 0.091(3) Uani 1 1 d G . . . .
H105 H 0.5341 0.3941 0.0870 0.110 Uiso 1 1 calc R U . . .
C106 C 0.5248(3) 0.4040(2) 0.1474(2) 0.075(3) Uani 1 1 d G U . . .
H106 H 0.5039 0.3679 0.1515 0.090 Uiso 1 1 calc R U . . .
N11 N 0.7827(4) 0.6958(4) 0.3132(2) 0.088(3) Uani 1 1 d . . . . .
H11 H 0.8141 0.7205 0.3112 0.105 Uiso 1 1 calc R U . . .
C111 C 0.7683(3) 0.6773(2) 0.35161(15) 0.057(2) Uani 1 1 d G . . . .
C112 C 0.7145(2) 0.6444(2) 0.35686(12) 0.058(2) Uani 1 1 d G . . . .
H112 H 0.6885 0.6342 0.3343 0.069 Uiso 1 1 calc R U . . .
N113 N 0.6987(2) 0.6262(2) 0.39508(14) 0.0527(17) Uani 1 1 d G . . . .
C114 C 0.7368(3) 0.6411(2) 0.42806(12) 0.072(3) Uani 1 1 d G . . . .
H114 H 0.7260 0.6287 0.4542 0.086 Uiso 1 1 calc R U . . .
C115 C 0.7906(3) 0.6740(3) 0.42281(17) 0.072(3) Uani 1 1 d G . . . .
H115 H 0.8166 0.6842 0.4453 0.087 Uiso 1 1 calc R U . . .
C116 C 0.8064(2) 0.6922(2) 0.3846(2) 0.065(3) Uani 1 1 d G . . . .
H116 H 0.8431 0.7147 0.3810 0.078 Uiso 1 1 calc R U . . .
N12 N 0.7651(4) 0.6079(3) 0.2662(2) 0.073(2) Uani 1 1 d . . . . .
H12A H 0.7880 0.5920 0.2856 0.087 Uiso 1 1 calc R U . . .
C121 C 0.7487(3) 0.5721(3) 0.23402(15) 0.066(3) Uani 1 1 d G . . . .
C122 C 0.7090(3) 0.5916(2) 0.20309(18) 0.082(3) Uani 1 1 d G . . . .
H122 H 0.6914 0.6297 0.2042 0.098 Uiso 1 1 calc R U . . .
N123 N 0.6949(3) 0.5553(3) 0.17060(16) 0.080(2) Uani 1 1 d G . . . .
C124 C 0.7205(3) 0.4995(2) 0.16904(16) 0.080(3) Uani 1 1 d G . . . .
H124 H 0.7109 0.4747 0.1468 0.095 Uiso 1 1 calc R U . . .
C125 C 0.7603(3) 0.4800(2) 0.2000(2) 0.078(3) Uani 1 1 d G . . . .
H125 H 0.7778 0.4418 0.1989 0.094 Uiso 1 1 calc R U . . .
C126 C 0.7744(3) 0.5163(3) 0.23246(16) 0.070(3) Uani 1 1 d G . . . .
H126 H 0.8015 0.5029 0.2536 0.084 Uiso 1 1 calc R U . . .
N13B N 0.4124(5) 0.6064(3) 0.0574(2) 0.083(3) Uani 1 1 d . . . . .
H13B H 0.3882 0.6112 0.0359 0.100 Uiso 1 1 calc R U . . .
C131 C 0.4769(3) 0.6065(3) 0.0521(2) 0.094(4) Uani 1 1 d G . . . .
C132 C 0.5183(4) 0.6015(3) 0.08483(16) 0.082(3) Uani 1 1 d G . . . .
H132 H 0.5028 0.5982 0.1112 0.099 Uiso 1 1 calc R U . . .
N133 N 0.5825(4) 0.6014(3) 0.07903(16) 0.090(3) Uani 1 1 d G . . . .
C134 C 0.6052(3) 0.6062(3) 0.0405(2) 0.100(4) Uani 1 1 d G . . . .
H134 H 0.6491 0.6061 0.0365 0.120 Uiso 1 1 calc R U . . .
C135 C 0.5637(4) 0.6112(4) 0.00777(15) 0.111(4) Uani 1 1 d G U . . .
H135 H 0.5793 0.6146 -0.0186 0.133 Uiso 1 1 calc R U . . .
C136 C 0.4996(4) 0.6114(3) 0.01357(19) 0.103(4) Uani 1 1 d G U . . .
H136 H 0.4712 0.6148 -0.0088 0.124 Uiso 1 1 calc R U . . .
N14 N 0.3045(5) 0.6136(4) 0.0902(4) 0.124(4) Uani 1 1 d . . . . .
H14A H 0.2781 0.5842 0.0881 0.149 Uiso 1 1 calc R U . . .
C141 C 0.2802(3) 0.6699(2) 0.0846(2) 0.079(3) Uani 1 1 d G . . . .
C142 C 0.3193(2) 0.7175(3) 0.09212(18) 0.085(3) Uani 1 1 d G . . . .
H142 H 0.3622 0.7114 0.0991 0.102 Uiso 1 1 calc R U . . .
N143 N 0.2956(3) 0.7740(2) 0.08935(15) 0.0609(19) Uani 1 1 d G . . . .
C144 C 0.2328(3) 0.7830(2) 0.07908(17) 0.075(3) Uani 1 1 d G . . . .
H144 H 0.2166 0.8216 0.0772 0.090 Uiso 1 1 calc R U . . .
C145 C 0.1937(2) 0.7354(3) 0.07157(19) 0.083(3) Uani 1 1 d G . . . .
H145 H 0.1508 0.7415 0.0646 0.100 Uiso 1 1 calc R U . . .
C146 C 0.2174(3) 0.6788(3) 0.07434(19) 0.087(3) Uani 1 1 d G . . . .
H146 H 0.1907 0.6463 0.0692 0.105 Uiso 1 1 calc R U . . .
N15 N 0.6934(4) 0.8015(4) 0.0823(3) 0.088(3) Uani 1 1 d . . . . .
H15A H 0.7222 0.8252 0.0731 0.105 Uiso 1 1 calc R U . . .
C151 C 0.7143(3) 0.7456(2) 0.0918(2) 0.080(3) Uani 1 1 d G . . . .
C152 C 0.6730(2) 0.7025(3) 0.10379(18) 0.079(3) Uani 1 1 d G . . . .
H152 H 0.6299 0.7114 0.1065 0.094 Uiso 1 1 calc R U . . .
N153 N 0.6948(3) 0.6462(2) 0.11179(17) 0.084(3) Uani 1 1 d G . . . .
C154 C 0.7579(3) 0.6332(2) 0.10780(19) 0.091(3) Uani 1 1 d G U . . .
H154 H 0.7727 0.5947 0.1133 0.109 Uiso 1 1 calc R U . . .
C155 C 0.7992(2) 0.6763(3) 0.0958(2) 0.081(3) Uani 1 1 d G U . . .
H155 H 0.8423 0.6674 0.0931 0.098 Uiso 1 1 calc R U . . .
C156 C 0.7774(3) 0.7326(3) 0.0878(2) 0.090(4) Uani 1 1 d G . . . .
H156 H 0.8056 0.7621 0.0796 0.108 Uiso 1 1 calc R U . . .
N16 N 0.5832(3) 0.7903(3) 0.0528(2) 0.0606(19) Uani 1 1 d . . . . .
H16A H 0.6044 0.7641 0.0395 0.073 Uiso 1 1 calc R U . . .
C161 C 0.5188(2) 0.7931(3) 0.04360(17) 0.060(2) Uani 1 1 d G . . . .
C162 C 0.4766(2) 0.8114(2) 0.07202(11) 0.054(2) Uani 1 1 d G . . . .
H162 H 0.4912 0.8216 0.0983 0.065 Uiso 1 1 calc R U . . .
N163 N 0.4131(2) 0.8146(2) 0.06200(13) 0.0599(19) Uani 1 1 d G . . . .
C164 C 0.3918(2) 0.7996(3) 0.02356(16) 0.082(3) Uani 1 1 d G . . . .
H164 H 0.3484 0.8018 0.0167 0.098 Uiso 1 1 calc R U . . .
C165 C 0.4340(3) 0.7814(3) -0.00486(12) 0.115(5) Uani 1 1 d G . . . .
H165 H 0.4194 0.7711 -0.0311 0.137 Uiso 1 1 calc R U . . .
C166 C 0.4975(3) 0.7782(3) 0.00516(15) 0.100(4) Uani 1 1 d G . . . .
H166 H 0.5263 0.7657 -0.0143 0.120 Uiso 1 1 calc R U . . .
C1P C 0.2071(5) 0.6851(4) 0.1979(3) 0.039(3) Uiso 0.534(6) 1 d DG U P B 1
C2P C 0.1476(5) 0.6992(4) 0.1828(3) 0.061(4) Uiso 0.534(6) 1 d DG U P B 1
H2P H 0.1275 0.7338 0.1915 0.074 Uiso 0.534(6) 1 calc R U P B 1
C3P C 0.1176(4) 0.6626(5) 0.1551(3) 0.095(6) Uiso 0.534(6) 1 d DG U P B 1
H3P H 0.0770 0.6723 0.1448 0.114 Uiso 0.534(6) 1 calc R U P B 1
C4P C 0.1470(5) 0.6119(5) 0.1423(3) 0.071(5) Uiso 0.534(6) 1 d DG U P B 1
H4P H 0.1265 0.5869 0.1234 0.085 Uiso 0.534(6) 1 calc R U P B 1
C5P C 0.2065(5) 0.5979(4) 0.1574(3) 0.068(5) Uiso 0.534(6) 1 d DG U P B 1
H5P H 0.2266 0.5632 0.1487 0.081 Uiso 0.534(6) 1 calc R U P B 1
C6P C 0.2365(4) 0.6344(4) 0.1851(3) 0.051(4) Uiso 0.534(6) 1 d DG U P B 1
H6P H 0.2772 0.6248 0.1954 0.061 Uiso 0.534(6) 1 calc R U P B 1
C7P C 0.5305(6) 1.0008(6) 0.2683(3) 0.072(5) Uiso 0.534(6) 1 d DG U P B 1
C8P C 0.5682(6) 0.9677(4) 0.2943(3) 0.053(4) Uiso 0.534(6) 1 d DG U P B 1
H8P H 0.5708 0.9266 0.2908 0.064 Uiso 0.534(6) 1 calc R U P B 1
C9P C 0.6019(5) 0.9949(5) 0.3253(3) 0.078(5) Uiso 0.534(6) 1 d DG U P B 1
H9P H 0.6277 0.9722 0.3431 0.094 Uiso 0.534(6) 1 calc R U P B 1
C10P C 0.5980(6) 1.0551(6) 0.3303(4) 0.093(6) Uiso 0.534(6) 1 d DG U P B 1
H10P H 0.6211 1.0737 0.3516 0.112 Uiso 0.534(6) 1 calc R U P B 1
C11P C 0.5604(7) 1.0882(4) 0.3043(4) 0.096(6) Uiso 0.534(6) 1 d DG U P B 1
H11P H 0.5577 1.1294 0.3077 0.116 Uiso 0.534(6) 1 calc R U P B 1
C12P C 0.5266(6) 1.0611(5) 0.2733(4) 0.096(6) Uiso 0.534(6) 1 d DG U P B 1
H12P H 0.5009 1.0837 0.2555 0.115 Uiso 0.534(6) 1 calc R U P B 1
C13P C 0.2647(3) 0.6061(4) 0.4160(3) 0.041(3) Uiso 0.534(6) 1 d DG U P A 1
C14P C 0.2328(4) 0.6491(3) 0.4367(2) 0.037(3) Uiso 0.534(6) 1 d DG U P A 1
H14P H 0.2555 0.6768 0.4526 0.044 Uiso 0.534(6) 1 calc R U P B 1
C15P C 0.1678(4) 0.6515(3) 0.4341(2) 0.035(3) Uiso 0.534(6) 1 d DG U P A 1
H15P H 0.1461 0.6809 0.4482 0.042 Uiso 0.534(6) 1 calc R U P B 1
C16P C 0.1347(3) 0.6110(4) 0.4107(3) 0.055(4) Uiso 0.534(6) 1 d DG U P A 1
H16P H 0.0903 0.6127 0.4089 0.066 Uiso 0.534(6) 1 calc R U P B 1
C17P C 0.1666(4) 0.5681(4) 0.3900(3) 0.078(5) Uiso 0.534(6) 1 d DG U P A 1
H17P H 0.1439 0.5404 0.3740 0.093 Uiso 0.534(6) 1 calc R U P B 1
C18P C 0.2316(4) 0.5656(4) 0.3926(3) 0.067(4) Uiso 0.534(6) 1 d DG U P A 1
H18P H 0.2534 0.5362 0.3784 0.080 Uiso 0.534(6) 1 calc R U P B 1
C19P C 0.7003(5) 0.8340(7) 0.4164(4) 0.061(6) Uiso 0.534(6) 1 d DG U P B 1
C20P C 0.7256(6) 0.8283(7) 0.4551(4) 0.061(6) Uiso 0.534(6) 1 d DG U P B 1
H20P H 0.6988 0.8230 0.4771 0.074 Uiso 0.534(6) 1 calc R U P B 1
C21P C 0.7901(6) 0.8304(7) 0.4617(3) 0.069(6) Uiso 0.534(6) 1 d DG U P B 1
H21P H 0.8074 0.8265 0.4882 0.082 Uiso 0.534(6) 1 calc R U P B 1
C22P C 0.8294(5) 0.8382(6) 0.4296(4) 0.056(5) Uiso 0.534(6) 1 d DG U P B 1
H22P H 0.8734 0.8396 0.4341 0.068 Uiso 0.534(6) 1 calc R U P B 1
C23P C 0.8041(5) 0.8438(6) 0.3909(3) 0.050(4) Uiso 0.534(6) 1 d DG U P B 1
H23P H 0.8309 0.8491 0.3689 0.060 Uiso 0.534(6) 1 calc R U P B 1
C24P C 0.7396(6) 0.8418(7) 0.3843(3) 0.059(5) Uiso 0.534(6) 1 d DG U P B 1
H24P H 0.7223 0.8457 0.3578 0.071 Uiso 0.534(6) 1 calc R U P B 1
C25P C 0.4931(6) 0.4216(6) 0.2923(4) 0.059(5) Uiso 0.534(6) 1 d DG U P B 1
C26P C 0.4453(7) 0.4478(5) 0.3133(4) 0.095(6) Uiso 0.534(6) 1 d DG U P B 1
H26P H 0.4352 0.4877 0.3086 0.114 Uiso 0.534(6) 1 calc R U P B 1
C27P C 0.4123(6) 0.4156(7) 0.3410(4) 0.084(6) Uiso 0.534(6) 1 d DG U P B 1
H27P H 0.3796 0.4335 0.3553 0.100 Uiso 0.534(6) 1 calc R U P B 1
C28P C 0.4271(7) 0.3571(7) 0.3478(4) 0.081(5) Uiso 0.534(6) 1 d DG U P B 1
H28P H 0.4046 0.3351 0.3668 0.098 Uiso 0.534(6) 1 calc R U P B 1
C29P C 0.4750(8) 0.3309(5) 0.3269(4) 0.106(7) Uiso 0.534(6) 1 d DG U P B 1
H29P H 0.4851 0.2910 0.3315 0.127 Uiso 0.534(6) 1 calc R U P B 1
C30P C 0.5080(6) 0.3631(6) 0.2991(4) 0.077(5) Uiso 0.534(6) 1 d DG U P B 1
H30P H 0.5407 0.3452 0.2848 0.093 Uiso 0.534(6) 1 calc R U P B 1
C31P C 0.7907(5) 0.7170(4) 0.2375(3) 0.047(4) Uiso 0.534(6) 1 d DG U P B 1
C32P C 0.8541(5) 0.7089(5) 0.2311(3) 0.060(4) Uiso 0.534(6) 1 d DG U P B 1
H32P H 0.8775 0.6819 0.2471 0.072 Uiso 0.534(6) 1 calc R U P B 1
C33P C 0.8833(5) 0.7405(6) 0.2013(4) 0.088(6) Uiso 0.534(6) 1 d DG U P B 1
H33P H 0.9267 0.7350 0.1970 0.105 Uiso 0.534(6) 1 calc R U P B 1
C34P C 0.8491(6) 0.7801(6) 0.1779(3) 0.094(6) Uiso 0.534(6) 1 d DG U P B 1
H34P H 0.8690 0.8017 0.1575 0.113 Uiso 0.534(6) 1 calc R U P B 1
C35P C 0.7856(6) 0.7881(5) 0.1842(4) 0.096(6) Uiso 0.534(6) 1 d DG U P B 1
H35P H 0.7622 0.8152 0.1682 0.115 Uiso 0.534(6) 1 calc R U P B 1
C36P C 0.7564(4) 0.7565(5) 0.2140(3) 0.057(4) Uiso 0.534(6) 1 d DG U P B 1
H36P H 0.7131 0.7620 0.2184 0.068 Uiso 0.534(6) 1 calc R U P B 1
C1Q C 0.1813(8) 0.6889(6) 0.2013(4) 0.058(5) Uiso 0.466(6) 1 d DG U P B 2
C2Q C 0.1207(8) 0.7078(6) 0.1922(5) 0.106(8) Uiso 0.466(6) 1 d DG U P B 2
H2Q H 0.1066 0.7443 0.2021 0.127 Uiso 0.466(6) 1 calc R U P B 2
C3Q C 0.0808(7) 0.6733(8) 0.1686(5) 0.133(10) Uiso 0.466(6) 1 d DG U P B 2
H3Q H 0.0394 0.6862 0.1623 0.159 Uiso 0.466(6) 1 calc R U P B 2
C4Q C 0.1015(8) 0.6198(8) 0.1540(5) 0.115(8) Uiso 0.466(6) 1 d DG U P B 2
H4Q H 0.0742 0.5962 0.1379 0.138 Uiso 0.466(6) 1 calc R U P B 2
C5Q C 0.1621(8) 0.6010(6) 0.1632(5) 0.087(6) Uiso 0.466(6) 1 d DG U P B 2
H5Q H 0.1762 0.5644 0.1533 0.105 Uiso 0.466(6) 1 calc R U P B 2
C6Q C 0.2020(6) 0.6355(6) 0.1868(4) 0.075(6) Uiso 0.466(6) 1 d DG U P B 2
H6Q H 0.2434 0.6226 0.1931 0.090 Uiso 0.466(6) 1 calc R U P B 2
C7Q C 0.5086(7) 1.0194(6) 0.2691(4) 0.075(6) Uiso 0.466(6) 1 d DG U P B 2
C8Q C 0.5596(7) 0.9998(5) 0.2921(4) 0.062(5) Uiso 0.466(6) 1 d DG U P B 2
H8Q H 0.5749 0.9612 0.2887 0.074 Uiso 0.466(6) 1 calc R U P B 2
C9Q C 0.5883(6) 1.0368(7) 0.3202(4) 0.078(6) Uiso 0.466(6) 1 d DG U P B 2
H9Q H 0.6232 1.0234 0.3360 0.094 Uiso 0.466(6) 1 calc R U P B 2
C10Q C 0.5658(7) 1.0933(6) 0.3253(4) 0.088(7) Uiso 0.466(6) 1 d DG U P B 2
H10Q H 0.5854 1.1186 0.3445 0.106 Uiso 0.466(6) 1 calc R U P B 2
C11Q C 0.5148(7) 1.1129(5) 0.3022(5) 0.106(8) Uiso 0.466(6) 1 d DG U P B 2
H11Q H 0.4995 1.1515 0.3057 0.127 Uiso 0.466(6) 1 calc R U P B 2
C12Q C 0.4861(6) 1.0759(7) 0.2741(4) 0.078(6) Uiso 0.466(6) 1 d DG U P B 2
H12Q H 0.4512 1.0893 0.2584 0.094 Uiso 0.466(6) 1 calc R U P B 2
C13Q C 0.2866(4) 0.6058(5) 0.3947(3) 0.037(4) Uiso 0.466(6) 1 d DG U P A 2
C14Q C 0.2446(5) 0.6213(5) 0.4239(3) 0.056(5) Uiso 0.466(6) 1 d DG U P A 2
H14Q H 0.2596 0.6338 0.4496 0.067 Uiso 0.466(6) 1 calc R U P B 2
C15Q C 0.1805(5) 0.6184(6) 0.4155(3) 0.073(5) Uiso 0.466(6) 1 d DG U P A 2
H15Q H 0.1518 0.6290 0.4355 0.088 Uiso 0.466(6) 1 calc R U P B 2
C16Q C 0.1586(4) 0.6001(6) 0.3780(4) 0.057(5) Uiso 0.466(6) 1 d DG U P A 2
H16Q H 0.1148 0.5981 0.3722 0.068 Uiso 0.466(6) 1 calc R U P B 2
C17Q C 0.2006(5) 0.5845(6) 0.3487(3) 0.093(7) Uiso 0.466(6) 1 d DG U P A 2
H17Q H 0.1856 0.5720 0.3230 0.112 Uiso 0.466(6) 1 calc R U P B 2
C18Q C 0.2647(5) 0.5874(5) 0.3571(3) 0.059(5) Uiso 0.466(6) 1 d DG U P A 2
H18Q H 0.2934 0.5768 0.3371 0.071 Uiso 0.466(6) 1 calc R U P B 2
C19Q C 0.7097(4) 0.8250(6) 0.4176(4) 0.021(4) Uiso 0.466(6) 1 d DG U P B 2
C20Q C 0.7286(6) 0.8150(7) 0.4572(3) 0.053(6) Uiso 0.466(6) 1 d DG U P B 2
H20Q H 0.6982 0.8081 0.4770 0.063 Uiso 0.466(6) 1 calc R U P B 2
C21Q C 0.7919(6) 0.8151(7) 0.4680(3) 0.052(5) Uiso 0.466(6) 1 d DG U P B 2
H21Q H 0.8048 0.8083 0.4952 0.063 Uiso 0.466(6) 1 calc R U P B 2
C22Q C 0.8364(5) 0.8253(7) 0.4392(4) 0.061(6) Uiso 0.466(6) 1 d DG U P B 2
H22Q H 0.8796 0.8253 0.4466 0.074 Uiso 0.466(6) 1 calc R U P B 2
C23Q C 0.8175(5) 0.8353(6) 0.3995(3) 0.036(4) Uiso 0.466(6) 1 d DG U P B 2
H23Q H 0.8478 0.8422 0.3798 0.043 Uiso 0.466(6) 1 calc R U P B 2
C24Q C 0.7541(5) 0.8352(6) 0.3887(3) 0.026(4) Uiso 0.466(6) 1 d DG U P B 2
H24Q H 0.7412 0.8420 0.3616 0.031 Uiso 0.466(6) 1 calc R U P B 2
C25Q C 0.4964(6) 0.4052(6) 0.3022(4) 0.055(5) Uiso 0.466(6) 1 d DG U P B 2
C26Q C 0.4390(6) 0.4187(6) 0.3185(4) 0.062(5) Uiso 0.466(6) 1 d DG U P B 2
H26Q H 0.4179 0.4538 0.3109 0.075 Uiso 0.466(6) 1 calc R U P B 2
C27Q C 0.4125(5) 0.3809(7) 0.3459(4) 0.052(4) Uiso 0.466(6) 1 d DG U P B 2
H27Q H 0.3733 0.3901 0.3571 0.063 Uiso 0.466(6) 1 calc R U P B 2
C28Q C 0.4433(7) 0.3296(6) 0.3570(4) 0.075(6) Uiso 0.466(6) 1 d DG U P B 2
H28Q H 0.4252 0.3038 0.3758 0.090 Uiso 0.466(6) 1 calc R U P B 2
C29Q C 0.5007(7) 0.3161(5) 0.3407(5) 0.106(8) Uiso 0.466(6) 1 d DG U P B 2
H29Q H 0.5218 0.2811 0.3483 0.127 Uiso 0.466(6) 1 calc R U P B 2
C30Q C 0.5273(6) 0.3539(6) 0.3133(5) 0.070(6) Uiso 0.466(6) 1 d DG U P B 2
H30Q H 0.5665 0.3447 0.3021 0.084 Uiso 0.466(6) 1 calc R U P B 2
C31Q C 0.7609(7) 0.7202(6) 0.2281(4) 0.071(6) Uiso 0.466(6) 1 d DG U P B 2
C32Q C 0.8221(7) 0.7132(6) 0.2160(4) 0.077(6) Uiso 0.466(6) 1 d DG U P B 2
H32Q H 0.8481 0.6841 0.2282 0.093 Uiso 0.466(6) 1 calc R U P B 2
C33Q C 0.8454(6) 0.7486(7) 0.1859(5) 0.103(7) Uiso 0.466(6) 1 d DG U P B 2
H33Q H 0.8872 0.7438 0.1777 0.124 Uiso 0.466(6) 1 calc R U P B 2
C34Q C 0.8073(7) 0.7911(6) 0.1680(4) 0.070(6) Uiso 0.466(6) 1 d DG U P B 2
H34Q H 0.8232 0.8153 0.1475 0.084 Uiso 0.466(6) 1 calc R U P B 2
C35Q C 0.7461(7) 0.7982(6) 0.1801(4) 0.090(7) Uiso 0.466(6) 1 d DG U P B 2
H35Q H 0.7201 0.8272 0.1679 0.108 Uiso 0.466(6) 1 calc R U P B 2
C36Q C 0.7228(6) 0.7627(7) 0.2102(4) 0.071(5) Uiso 0.466(6) 1 d DG U P B 2
H36Q H 0.6810 0.7676 0.2184 0.085 Uiso 0.466(6) 1 calc R U P B 2
C37P C 0.3766(6) 0.5234(4) 0.1139(4) 0.090(3) Uani 1 1 d . U . . .
C38P C 0.3715(6) 0.4791(5) 0.0878(4) 0.106(4) Uani 1 1 d . U . . .
H38P H 0.3712 0.4870 0.0598 0.128 Uiso 1 1 calc R U . . .
C39P C 0.3664(7) 0.4199(5) 0.1014(5) 0.123(5) Uani 1 1 d . U . . .
H39P H 0.3579 0.3897 0.0825 0.148 Uiso 1 1 calc R U . . .
C40P C 0.3734(6) 0.4066(6) 0.1396(5) 0.100(4) Uani 1 1 d . U . . .
H40P H 0.3716 0.3672 0.1485 0.119 Uiso 1 1 calc R U . . .
C41P C 0.3833(4) 0.4520(6) 0.1662(4) 0.093(3) Uani 1 1 d . U . . .
H41P H 0.3896 0.4434 0.1939 0.112 Uiso 1 1 calc R U . . .
C42P C 0.3845(4) 0.5092(5) 0.1537(4) 0.083(3) Uani 1 1 d . U . . .
H42P H 0.3908 0.5395 0.1730 0.100 Uiso 1 1 calc R U . . .
C43P C 0.6352(4) 0.9012(4) 0.0656(2) 0.053(2) Uani 1 1 d . U . . .
C44P C 0.6260(3) 0.9504(4) 0.0885(3) 0.060(2) Uani 1 1 d . U . . .
H44P H 0.6116 0.9463 0.1150 0.072 Uiso 1 1 calc R U . . .
C45P C 0.6377(4) 1.0073(4) 0.0731(3) 0.064(2) Uani 1 1 d . U . . .
H45P H 0.6330 1.0409 0.0895 0.077 Uiso 1 1 calc R U . . .
C46P C 0.6553(4) 1.0129(4) 0.0354(3) 0.061(2) Uani 1 1 d . U . . .
H46P H 0.6601 1.0509 0.0243 0.073 Uiso 1 1 calc R U . . .
C47P C 0.6673(4) 0.9628(4) 0.0114(2) 0.063(2) Uani 1 1 d . U . . .
H47P H 0.6838 0.9671 -0.0146 0.075 Uiso 1 1 calc R U . . .
C48P C 0.6545(4) 0.9084(4) 0.0264(3) 0.067(2) Uani 1 1 d . U . . .
H48P H 0.6590 0.8751 0.0098 0.080 Uiso 1 1 calc R U . . .
N1A N 0.2400(6) 0.9274(5) 0.0440(5) 0.069(6) Uiso 0.675(11) 1 d D U P C 1
O11 O 0.2893(4) 0.9013(4) 0.0494(3) 0.057(3) Uiso 0.675(11) 1 d D U P C 1
O12 O 0.2359(5) 0.9742(4) 0.0631(3) 0.089(4) Uiso 0.675(11) 1 d D U P C 1
O13 O 0.1905(4) 0.9097(4) 0.0285(3) 0.075(3) Uiso 0.675(11) 1 d D U P C 1
N1B N 0.2338(9) 0.9234(8) 0.0507(6) 0.040(9) Uiso 0.325(11) 1 d D U P C 2
O11' O 0.2705(12) 0.8900(10) 0.0325(8) 0.108(9) Uiso 0.325(11) 1 d D U P C 2
O12' O 0.2130(8) 0.9647(7) 0.0303(5) 0.058(6) Uiso 0.325(11) 1 d D U P C 2
O13' O 0.1961(9) 0.9085(9) 0.0773(6) 0.087(7) Uiso 0.325(11) 1 d D U P C 2
N2A N 0.3304(12) 1.0023(11) 0.4574(7) 0.116(15) Uiso 0.196(7) 1 d D U P D 1
O21 O 0.318(2) 0.9509(12) 0.4448(12) 0.139(16) Uiso 0.196(7) 1 d D U P D 1
O22 O 0.2976(11) 1.0355(11) 0.4347(7) 0.046(7) Uiso 0.196(7) 1 d D U P D 1
O23 O 0.3632(9) 1.0242(9) 0.4863(6) 0.033(6) Uiso 0.196(7) 1 d D U P D 1
N2B N 0.2711(8) 0.9632(6) 0.4319(4) 0.036(5) Uiso 0.304(7) 1 d D U P D 2
O21' O 0.2930(5) 0.9173(4) 0.4190(3) 0.014(3) Uiso 0.304(7) 1 d D U P D 2
O22' O 0.2786(7) 1.0122(5) 0.4142(4) 0.036(4) Uiso 0.304(7) 1 d D U P D 2
O23' O 0.2382(8) 0.9647(8) 0.4638(5) 0.066(6) Uiso 0.304(7) 1 d D U P D 2
N3A N 0.3142(3) 0.6239(3) 0.5377(2) 0.0557(18) Uani 1 1 d D U . . .
O31 O 0.3526(3) 0.5918(2) 0.51972(16) 0.0597(15) Uani 1 1 d D U . . .
O32 O 0.2937(2) 0.6689(2) 0.52195(17) 0.0603(15) Uani 1 1 d D U . . .
O33 O 0.2991(3) 0.6097(3) 0.57210(18) 0.0805(19) Uani 1 1 d D U . . .
N4A N 0.5140(9) 0.7297(15) 0.9001(7) 0.070(16) Uiso 0.279(12) 1 d D U P E 1
O41 O 0.5442(9) 0.7032(8) 0.9275(5) 0.031(5) Uiso 0.279(12) 1 d D U P E 1
O42 O 0.4547(7) 0.7244(9) 0.8980(6) 0.023(5) Uiso 0.279(12) 1 d D U P E 1
O43 O 0.5400(8) 0.7344(8) 0.8660(5) 0.049(6) Uiso 0.279(12) 1 d D U P E 1
N4B N 0.5103(6) 0.7320(6) 0.9051(5) 0.040(6) Uiso 0.471(12) 1 d D U P E 2
O41' O 0.5232(6) 0.6937(5) 0.9296(3) 0.042(3) Uiso 0.471(12) 1 d D U P E 2
O42' O 0.4547(5) 0.7371(7) 0.8909(4) 0.052(5) Uiso 0.471(12) 1 d D U P E 2
O43' O 0.5456(5) 0.7768(4) 0.9026(3) 0.051(4) Uiso 0.471(12) 1 d D U P E 2
N5A N 0.0672(4) 0.7957(5) 0.2723(3) 0.065(3) Uani 0.75 1 d D U P . .
O51 O 0.1070(4) 0.8321(3) 0.2723(2) 0.058(2) Uani 0.75 1 d D U P . .
O52 O 0.0766(5) 0.7447(4) 0.2614(3) 0.095(3) Uani 0.75 1 d D U P . .
O53 O 0.0126(5) 0.8066(5) 0.2840(3) 0.117(4) Uani 0.75 1 d D U P . .
N6A N 0.6096(6) 0.0920(6) 0.1662(4) 0.039(4) Uiso 0.457(16) 1 d D U P F 1
O61 O 0.6446(9) 0.0512(8) 0.1761(6) 0.114(7) Uiso 0.457(16) 1 d D U P F 1
O62 O 0.5775(7) 0.0986(6) 0.1961(4) 0.079(5) Uiso 0.457(16) 1 d D U P F 1
O63 O 0.5927(6) 0.1171(6) 0.1340(3) 0.067(5) Uiso 0.457(16) 1 d D U P F 1
N6B N 0.6156(6) 0.0780(6) 0.1795(4) 0.044(4) Uiso 0.543(16) 1 d D U P F 2
O61' O 0.6677(7) 0.0649(8) 0.1663(5) 0.124(7) Uiso 0.543(16) 1 d D U P F 2
O62' O 0.5694(9) 0.0828(13) 0.1559(8) 0.209(11) Uiso 0.543(16) 1 d D U P F 2
O63' O 0.6181(13) 0.1257(10) 0.2008(7) 0.224(12) Uiso 0.543(16) 1 d D U P F 2
N7A N 0.5187(8) 0.1864(7) 0.4189(4) 0.107(5) Uiso 0.613(10) 1 d D U P G 3
O71 O 0.5414(7) 0.2026(6) 0.3836(4) 0.116(5) Uiso 0.613(10) 1 d D U P G 3
O72 O 0.4742(7) 0.2196(8) 0.4229(5) 0.135(6) Uiso 0.613(10) 1 d D U P G 3
O73 O 0.5215(6) 0.1346(5) 0.4315(3) 0.096(4) Uiso 0.613(10) 1 d D U P G 3
N7B N 0.5356(8) 0.2572(8) 0.4173(7) 0.095(8) Uiso 0.387(10) 1 d D U P G 4
O71' O 0.5692(12) 0.2141(10) 0.4137(10) 0.166(11) Uiso 0.387(10) 1 d D U P G 4
O72' O 0.4773(7) 0.2615(9) 0.4191(5) 0.085(6) Uiso 0.387(10) 1 d D U P G 4
O73' O 0.5673(7) 0.3026(7) 0.4212(5) 0.083(6) Uiso 0.387(10) 1 d D U P G 4
O1E O 0.4115(8) 0.6619(7) 0.2087(5) 0.109(5) Uiso 0.5 1 d . . P H 5
O2E O 0.5232(8) 0.7483(8) 0.2403(5) 0.122(6) Uiso 0.5 1 d . . P I 5
O3E O 0.2910(6) 0.5791(5) 0.3052(4) 0.070(3) Uiso 0.5 1 d . . P J 5
O4E O 0.3689(9) 0.5408(9) 0.2539(6) 0.053(5) Uiso 0.25 1 d . . P K 5
O5E O 0.8265(3) 0.8619(3) 0.28374(18) 0.0749(18) Uiso 1 1 d . . . L 5
O6E O 0.5652(5) 0.6190(5) 0.2459(3) 0.058(3) Uiso 0.5 1 d . . P M 5
O7E O 0.8980(3) 0.7665(3) 0.31414(19) 0.0801(19) Uiso 1 1 d . . . N 5
O8E O 0.5306(3) 0.7481(3) 0.16247(19) 0.0490(17) Uiso 0.75 1 d . . P O 5
O9E O 0.4110(8) 0.8110(8) 0.2324(5) 0.120(5) Uiso 0.5 1 d . . P P 5

loop_
_atom_site_aniso_label
_atom_site_aniso_U_11
_atom_site_aniso_U_22
_atom_site_aniso_U_33
_atom_site_aniso_U_23
_atom_site_aniso_U_13
_atom_site_aniso_U_12
Cu1 0.0680(7) 0.0609(7) 0.0479(6) 0.0005(5) 0.0069(5) 0.0035(6)
Cu2 0.0595(6) 0.0502(6) 0.0608(6) 0.0199(5) -0.0144(5) -0.0217(5)
Cu3 0.0628(7) 0.0500(6) 0.0582(6) -0.0074(5) 0.0215(5) -0.0240(5)
Cu4 0.1304(12) 0.0648(8) 0.0624(7) 0.0089(6) 0.0002(7) 0.0258(8)
O1C 0.057(4) 0.078(4) 0.067(4) 0.018(3) -0.003(3) 0.005(3)
O2C 0.047(3) 0.064(4) 0.063(3) 0.009(3) 0.006(3) -0.011(3)
O3C 0.132(6) 0.084(5) 0.075(4) -0.012(4) -0.037(4) 0.041(5)
O4C 0.099(5) 0.051(4) 0.082(4) 0.005(3) 0.004(4) 0.011(4)
O5C 0.100(5) 0.046(3) 0.073(4) 0.009(3) -0.006(4) -0.014(3)
P1 0.0850(18) 0.0426(12) 0.0533(13) 0.0053(10) -0.0050(12) -0.0069(12)
O1 0.076(5) 0.087(5) 0.094(5) 0.006(4) 0.016(4) 0.036(4)
P2 0.0516(13) 0.0600(15) 0.0608(14) 0.0092(11) -0.0053(11) 0.0029(11)
O2 0.083(4) 0.063(4) 0.067(4) 0.005(3) -0.006(3) 0.016(3)
P3 0.106(2) 0.0332(12) 0.0797(17) 0.0029(11) -0.0336(15) -0.0203(13)
P4 0.0513(13) 0.0471(12) 0.0560(13) 0.0012(10) -0.0013(10) -0.0155(10)
O4 0.093(4) 0.054(4) 0.051(3) -0.005(3) -0.007(3) -0.026(3)
P5 0.0621(16) 0.0744(18) 0.0832(18) -0.0102(14) -0.0227(14) -0.0063(14)
O5 0.095(5) 0.083(5) 0.113(6) -0.019(4) -0.050(4) 0.025(4)
P6 0.098(2) 0.0766(19) 0.0768(19) -0.0076(15) 0.0339(17) -0.0059(17)
O6 0.134(7) 0.099(6) 0.076(5) -0.036(4) -0.018(5) 0.040(5)
P7 0.103(2) 0.0581(17) 0.126(3) -0.0368(17) 0.003(2) 0.0133(17)
O7 0.128(6) 0.059(4) 0.104(5) -0.035(4) 0.013(5) 0.010(4)
P8 0.0635(15) 0.0684(16) 0.0592(14) 0.0080(12) 0.0145(12) 0.0202(13)
O8 0.064(4) 0.083(4) 0.059(4) 0.004(3) 0.006(3) 0.016(3)
N1 0.060(4) 0.036(3) 0.050(4) 0.004(3) 0.010(3) -0.014(3)
C11 0.036(4) 0.034(4) 0.054(5) 0.013(3) -0.008(4) -0.009(3)
C12 0.061(5) 0.038(4) 0.053(5) 0.009(4) 0.001(4) -0.007(4)
N13 0.058(4) 0.046(4) 0.059(4) -0.001(3) 0.003(3) -0.007(3)
C14 0.049(5) 0.070(6) 0.053(5) 0.007(4) 0.019(4) -0.002(4)
C15 0.044(5) 0.049(5) 0.071(6) 0.006(4) -0.003(4) 0.006(4)
C16 0.029(4) 0.057(5) 0.042(4) 0.012(4) 0.002(3) -0.004(4)
N2 0.074(5) 0.036(4) 0.048(4) 0.009(3) -0.006(3) -0.013(3)
C21 0.047(5) 0.035(4) 0.060(5) 0.023(4) -0.016(4) -0.001(4)
C22 0.057(5) 0.048(5) 0.044(5) 0.016(4) -0.006(4) 0.005(4)
N23 0.055(4) 0.045(4) 0.050(4) 0.013(3) 0.001(3) -0.015(3)
C24 0.071(6) 0.061(6) 0.057(5) 0.013(4) 0.003(5) -0.024(5)
C25 0.059(6) 0.053(5) 0.080(6) 0.005(5) 0.009(5) -0.016(5)
C26 0.063(5) 0.028(4) 0.066(5) 0.004(4) 0.007(5) -0.005(4)
N3 0.056(4) 0.064(5) 0.070(5) 0.017(4) -0.003(4) -0.016(4)
C31 0.028(4) 0.054(5) 0.058(5) 0.010(4) 0.019(4) 0.012(4)
C32 0.054(5) 0.056(5) 0.049(5) 0.012(4) 0.010(4) 0.018(4)
N33 0.051(4) 0.052(4) 0.058(4) 0.014(3) 0.016(3) 0.009(3)
C34 0.119(9) 0.079(7) 0.044(5) 0.018(5) 0.004(5) 0.027(7)
C35 0.084(7) 0.064(6) 0.073(7) 0.018(5) 0.037(6) -0.012(5)
C36 0.058(6) 0.066(6) 0.069(6) 0.020(5) 0.021(5) 0.020(5)
N4 0.042(4) 0.062(4) 0.056(4) 0.022(3) 0.003(3) 0.001(3)
C41 0.050(5) 0.044(4) 0.041(4) 0.009(3) -0.006(4) -0.002(4)
C42 0.044(5) 0.057(5) 0.063(5) 0.006(4) -0.001(4) -0.008(4)
N43 0.041(4) 0.060(4) 0.064(4) 0.017(3) -0.001(3) -0.015(3)
C44 0.046(5) 0.061(5) 0.050(5) -0.003(4) 0.007(4) 0.003(4)
C45 0.066(6) 0.059(5) 0.041(4) 0.014(4) 0.014(4) 0.028(4)
C46 0.084(7) 0.058(5) 0.043(5) 0.003(4) 0.007(5) 0.015(5)
N5 0.051(4) 0.043(4) 0.037(3) 0.009(3) -0.001(3) -0.012(3)
C51 0.057(5) 0.033(4) 0.043(4) 0.004(3) 0.000(4) -0.016(4)
C52 0.075(6) 0.048(5) 0.055(5) 0.007(4) 0.004(5) -0.020(5)
N53 0.063(4) 0.042(4) 0.050(4) 0.000(3) -0.010(3) -0.018(3)
C54 0.079(6) 0.063(6) 0.052(5) 0.006(4) -0.011(5) -0.024(5)
C55 0.067(6) 0.037(4) 0.060(5) 0.007(4) -0.013(4) -0.015(4)
C56 0.053(5) 0.055(5) 0.044(4) 0.001(4) -0.010(4) -0.019(4)
N6 0.050(4) 0.045(4) 0.074(5) 0.017(3) 0.008(4) -0.018(3)
C61 0.054(5) 0.039(4) 0.046(4) 0.006(3) 0.007(4) -0.018(4)
C62 0.065(6) 0.049(5) 0.078(6) -0.010(4) 0.035(5) -0.004(5)
N63 0.090(6) 0.045(4) 0.060(4) -0.015(3) 0.027(4) -0.031(4)
C64 0.058(5) 0.063(6) 0.052(5) 0.000(4) 0.005(4) -0.031(5)
C65 0.060(6) 0.042(5) 0.069(6) 0.015(4) -0.001(5) -0.025(4)
C66 0.053(5) 0.057(5) 0.046(5) 0.012(4) -0.006(4) -0.022(4)
N7 0.055(4) 0.045(4) 0.070(5) -0.002(3) -0.001(4) -0.013(3)
C71 0.072(6) 0.041(5) 0.076(6) 0.009(4) -0.010(5) -0.020(5)
C72 0.049(5) 0.044(5) 0.066(5) 0.007(4) -0.019(4) -0.005(4)
N73 0.086(6) 0.034(4) 0.067(5) 0.015(3) -0.013(4) -0.018(4)
C74 0.047(5) 0.057(6) 0.110(8) 0.002(5) -0.023(5) 0.006(5)
C75 0.092(8) 0.050(6) 0.176(12) -0.009(7) -0.024(8) -0.022(6)
C76 0.047(6) 0.061(6) 0.126(9) 0.004(6) -0.025(5) -0.001(5)
N8 0.039(3) 0.042(4) 0.053(4) -0.001(3) 0.008(3) -0.013(3)
C81 0.044(5) 0.055(5) 0.053(5) 0.012(4) 0.005(4) -0.013(4)
C82 0.041(4) 0.052(5) 0.057(5) -0.012(4) 0.010(4) -0.001(4)
N83 0.057(4) 0.042(4) 0.058(4) -0.004(3) 0.004(3) -0.018(3)
C84 0.089(7) 0.054(5) 0.056(5) 0.000(4) 0.015(5) -0.022(5)
C85 0.114(8) 0.059(6) 0.045(5) 0.003(4) 0.028(5) -0.011(6)
C86 0.069(6) 0.053(5) 0.054(5) -0.006(4) 0.009(4) -0.004(4)
N9 0.051(4) 0.054(4) 0.045(4) -0.015(3) -0.002(3) -0.021(3)
C91 0.057(5) 0.045(4) 0.043(4) 0.005(4) 0.014(4) -0.013(4)
C92 0.041(4) 0.035(4) 0.052(5) 0.004(3) 0.006(4) -0.008(3)
N93 0.039(4) 0.040(4) 0.054(4) -0.004(3) 0.001(3) 0.001(3)
C94 0.069(6) 0.053(5) 0.045(5) -0.004(4) 0.006(4) -0.018(5)
C95 0.049(5) 0.054(5) 0.062(5) -0.011(4) -0.003(4) -0.004(4)
C96 0.043(5) 0.048(5) 0.056(5) 0.001(4) 0.009(4) 0.003(4)
N10 0.086(6) 0.074(5) 0.075(5) -0.002(4) -0.034(5) -0.023(5)
C101 0.072(6) 0.047(5) 0.106(8) -0.027(5) -0.057(6) 0.007(5)
C102 0.126(9) 0.053(6) 0.055(6) -0.010(5) -0.037(6) 0.015(6)
N103 0.126(7) 0.056(5) 0.074(6) -0.018(4) -0.038(5) 0.030(5)
C104 0.105(6) 0.084(6) 0.077(5) -0.004(5) -0.017(5) 0.022(5)
C105 0.092(8) 0.081(8) 0.099(9) -0.027(6) -0.034(7) 0.035(7)
C106 0.072(5) 0.058(5) 0.092(6) -0.021(5) -0.021(5) 0.023(4)
N11 0.092(6) 0.108(7) 0.065(5) -0.026(5) 0.037(5) -0.046(5)
C111 0.051(5) 0.052(5) 0.070(6) -0.006(4) 0.024(5) -0.009(4)
C112 0.077(6) 0.048(5) 0.049(5) -0.016(4) 0.016(4) -0.011(5)
N113 0.052(4) 0.051(4) 0.056(4) -0.007(3) 0.007(3) -0.009(3)
C114 0.107(8) 0.040(5) 0.067(6) 0.010(4) -0.017(6) -0.017(5)
C115 0.071(6) 0.051(5) 0.093(7) 0.011(5) -0.023(5) -0.030(5)
C116 0.039(5) 0.038(5) 0.118(8) -0.007(5) 0.010(5) -0.008(4)
N12 0.096(6) 0.070(5) 0.053(4) -0.007(4) 0.019(4) -0.015(5)
C121 0.086(7) 0.063(6) 0.051(5) 0.017(5) 0.006(5) -0.010(5)
C122 0.106(8) 0.050(6) 0.089(7) -0.006(5) 0.008(7) 0.013(6)
N123 0.121(7) 0.052(5) 0.067(5) 0.013(4) -0.003(5) 0.025(5)
C124 0.121(9) 0.056(6) 0.062(6) -0.005(5) -0.005(6) 0.002(6)
C125 0.090(7) 0.056(6) 0.088(7) 0.024(6) 0.002(6) 0.006(5)
C126 0.092(7) 0.047(5) 0.072(6) 0.015(5) 0.026(6) 0.001(5)
N13B 0.111(7) 0.054(5) 0.083(6) -0.019(4) -0.012(5) 0.022(5)
C131 0.138(11) 0.054(6) 0.089(8) 0.002(5) 0.009(8) 0.042(7)
C132 0.124(10) 0.058(6) 0.064(6) -0.005(5) -0.012(7) 0.021(6)
N133 0.134(8) 0.074(6) 0.062(5) 0.012(4) 0.005(5) 0.037(6)
C134 0.121(10) 0.128(10) 0.053(6) 0.007(6) 0.017(6) 0.062(8)
C135 0.125(7) 0.116(7) 0.091(6) 0.006(6) -0.002(6) 0.025(6)
C136 0.119(7) 0.114(7) 0.078(6) 0.001(5) 0.002(5) 0.020(6)
N14 0.137(9) 0.047(5) 0.186(11) -0.055(6) -0.028(8) 0.006(6)
C141 0.059(6) 0.073(7) 0.104(8) -0.026(6) 0.001(6) -0.003(5)
C142 0.100(8) 0.062(7) 0.093(7) -0.030(6) -0.008(6) 0.008(6)
N143 0.061(5) 0.075(5) 0.046(4) -0.008(4) 0.001(4) 0.000(4)
C144 0.075(7) 0.081(7) 0.069(6) 0.012(5) -0.002(5) -0.003(6)
C145 0.083(7) 0.090(8) 0.076(7) 0.010(6) -0.001(6) 0.004(7)
C146 0.102(9) 0.077(8) 0.082(7) -0.020(6) -0.009(6) -0.037(7)
N15 0.060(5) 0.077(6) 0.129(7) 0.053(5) 0.041(5) 0.024(4)
C151 0.074(7) 0.085(7) 0.082(7) 0.029(6) 0.028(6) 0.038(6)
C152 0.099(8) 0.070(7) 0.067(6) 0.015(5) 0.022(6) 0.032(6)
N153 0.118(7) 0.068(5) 0.066(5) 0.031(4) 0.005(5) 0.036(5)
C154 0.085(6) 0.095(6) 0.094(6) 0.018(5) 0.015(5) 0.034(5)
C155 0.086(6) 0.085(6) 0.074(5) 0.022(5) 0.010(5) 0.025(5)
C156 0.075(7) 0.110(9) 0.087(7) 0.046(7) 0.022(6) 0.029(7)
N16 0.065(5) 0.051(4) 0.067(5) -0.005(3) 0.022(4) 0.011(4)
C161 0.080(7) 0.058(5) 0.044(5) -0.010(4) 0.005(5) -0.001(5)
C162 0.073(6) 0.052(5) 0.038(4) 0.001(4) 0.010(4) 0.013(4)
N163 0.076(5) 0.063(5) 0.040(4) -0.002(3) -0.007(4) 0.016(4)
C164 0.084(7) 0.107(8) 0.054(6) -0.014(6) -0.006(5) 0.022(6)
C165 0.123(10) 0.166(13) 0.054(7) -0.047(7) -0.008(7) 0.039(10)
C166 0.143(11) 0.109(9) 0.048(6) -0.017(6) 0.022(7) 0.033(8)
C37P 0.136(10) 0.046(6) 0.090(8) -0.022(5) 0.012(7) 0.019(6)
C38P 0.146(10) 0.082(8) 0.093(8) -0.002(7) 0.028(8) 0.018(8)
C39P 0.138(11) 0.059(7) 0.172(13) -0.020(8) 0.024(11) -0.003(8)
C40P 0.100(9) 0.078(8) 0.122(10) 0.011(8) 0.031(8) 0.013(7)
C41P 0.037(5) 0.119(10) 0.125(9) -0.008(8) 0.004(6) 0.003(6)
C42P 0.043(5) 0.060(6) 0.147(10) -0.009(7) 0.006(6) 0.007(5)
C43P 0.050(5) 0.047(5) 0.062(5) -0.009(4) 0.007(4) 0.002(4)
C44P 0.023(4) 0.095(7) 0.062(5) -0.012(5) -0.005(4) 0.025(4)
C45P 0.044(5) 0.060(6) 0.086(7) -0.024(5) -0.011(5) 0.024(4)
C46P 0.059(5) 0.043(5) 0.080(6) -0.004(4) -0.013(5) 0.008(4)
C47P 0.076(6) 0.064(6) 0.047(5) -0.004(4) -0.003(4) -0.003(5)
C48P 0.077(6) 0.054(6) 0.069(6) -0.016(5) 0.008(5) 0.003(5)
N3A 0.052(4) 0.047(4) 0.069(5) 0.011(4) 0.005(4) -0.015(4)
O31 0.075(4) 0.044(3) 0.061(3) 0.009(3) 0.021(3) 0.015(3)
O32 0.049(3) 0.053(4) 0.079(4) 0.009(3) 0.007(3) -0.002(3)
O33 0.101(5) 0.081(5) 0.060(4) 0.009(3) 0.018(4) 0.003(4)
N5A 0.051(7) 0.098(9) 0.048(6) 0.030(6) 0.025(5) 0.038(7)
O51 0.060(5) 0.063(5) 0.052(4) 0.007(4) 0.010(4) 0.033(4)
O52 0.095(7) 0.078(7) 0.113(8) -0.022(6) 0.015(6) 0.028(6)
O53 0.122(7) 0.097(6) 0.136(7) 0.035(5) 0.065(6) 0.018(6)

loop_
_atom_type_symbol
_atom_type_description
_atom_type_scat_dispersion_real
_atom_type_scat_dispersion_imag
_atom_type_scat_source
C C 0.0033 0.0016 'International Tables Vol C Tables 4.2.6.8 and 6.1.1.4'
H H 0.0000 0.0000 'International Tables Vol C Tables 4.2.6.8 and 6.1.1.4'
N N 0.0061 0.0033 'International Tables Vol C Tables 4.2.6.8 and 6.1.1.4'
O O 0.0106 0.0060 'International Tables Vol C Tables 4.2.6.8 and 6.1.1.4'
P P 0.1023 0.0942 'International Tables Vol C Tables 4.2.6.8 and 6.1.1.4'
Cu Cu 0.3201 1.2651 'International Tables Vol C Tables 4.2.6.8 and 6.1.1.4'

loop_
_geom_angle_atom_site_label_1
_geom_angle_atom_site_label_2
_geom_angle_atom_site_label_3
_geom_angle
N13 Cu1 N163 177.9(2)
N13 Cu1 N33 92.0(2)
N163 Cu1 N33 87.6(2)
N13 Cu1 N143 90.4(2)
N163 Cu1 N143 90.3(2)
N33 Cu1 N143 171.6(2)
N13 Cu1 O1C 87.6(2)
N163 Cu1 O1C 90.4(2)
N33 Cu1 O1C 94.6(2)
N143 Cu1 O1C 93.6(2)
N43 Cu2 N73 90.0(2)
N43 Cu2 N53 170.1(2)
N73 Cu2 N53 89.1(2)
N43 Cu2 N23 90.07(19)
N73 Cu2 N23 171.0(2)
N53 Cu2 N23 89.30(19)
N43 Cu2 O2C 94.2(2)
N73 Cu2 O2C 94.7(2)
N53 Cu2 O2C 95.7(2)
N23 Cu2 O2C 94.3(2)
N83 Cu3 N113 87.7(2)
N83 Cu3 N93 174.99(19)
N113 Cu3 N93 88.99(19)
N83 Cu3 N63 92.0(2)
N113 Cu3 N63 179.0(2)
N93 Cu3 N63 91.38(19)
N83 Cu3 O5C 91.2(2)
N113 Cu3 O5C 91.4(2)
N93 Cu3 O5C 92.6(2)
N63 Cu3 O5C 87.7(2)
N83 Cu3 O3C 86.7(2)
N113 Cu3 O3C 90.9(2)
N93 Cu3 O3C 89.6(2)
N63 Cu3 O3C 90.0(3)
O5C Cu3 O3C 176.8(2)
N133 Cu4 N153 89.9(3)
N133 Cu4 N103 89.9(3)
N153 Cu4 N103 169.5(3)
N133 Cu4 N123 172.4(3)
N153 Cu4 N123 91.1(3)
N103 Cu4 N123 87.8(3)
N133 Cu4 O4C 92.3(3)
N153 Cu4 O4C 96.2(2)
N103 Cu4 O4C 94.2(3)
N123 Cu4 O4C 95.0(2)
O1 P1 N2 116.5(4)
O1 P1 N1 110.1(4)
N2 P1 N1 102.4(3)
O1 P1 C1P 106.1(5)
N2 P1 C1P 108.7(5)
N1 P1 C1P 113.2(4)
O1 P1 C1Q 123.7(6)
N2 P1 C1Q 98.2(5)
N1 P1 C1Q 103.1(5)
O2 P2 N3 114.5(4)
O2 P2 N4 112.8(4)
N3 P2 N4 102.5(4)
O2 P2 C7P 104.3(5)
N3 P2 C7P 105.4(5)
N4 P2 C7P 117.6(5)
O2 P2 C7Q 121.2(6)
N3 P2 C7Q 104.6(6)
N4 P2 C7Q 98.7(5)
C13Q P3 O3' 110.0(8)
O3 P3 N6 123.5(6)
C13Q P3 N6 109.2(5)
O3' P3 N6 104.7(6)
O3 P3 N5 116.7(5)
C13Q P3 N5 122.9(5)
O3' P3 N5 106.3(5)
N6 P3 N5 102.2(3)
O3 P3 C13P 106.0(7)
N6 P3 C13P 102.5(4)
N5 P3 C13P 103.5(4)
O4 P4 N7 116.3(4)
O4 P4 N8 112.0(3)
N7 P4 N8 100.2(3)
O4 P4 C19P 115.5(6)
N7 P4 C19P 99.2(6)
N8 P4 C19P 112.1(5)
O4 P4 C19Q 111.6(5)
N7 P4 C19Q 106.1(5)
N8 P4 C19Q 109.9(4)
O5 P5 C25P 106.2(6)
O5 P5 N10 115.4(4)
C25P P5 N10 104.4(6)
O5 P5 N9 112.8(4)
C25P P5 N9 113.7(6)
N10 P5 N9 104.3(4)
O5 P5 C25Q 113.5(5)
N10 P5 C25Q 105.2(5)
N9 P5 C25Q 104.6(5)
O6 P6 N12 112.0(5)
O6 P6 N11 115.7(4)
N12 P6 N11 104.6(5)
O6 P6 C31P 116.7(5)
N12 P6 C31P 107.4(4)
N11 P6 C31P 99.0(5)
O6 P6 C31Q 94.8(6)
N12 P6 C31Q 113.6(5)
N11 P6 C31Q 116.4(6)
O7 P7 N14 114.7(5)
O7 P7 N13B 111.2(5)
N14 P7 N13B 104.2(6)
O7 P7 C37P 111.9(5)
N14 P7 C37P 104.2(6)
N13B P7 C37P 110.2(5)
O8 P8 N15 117.6(4)
O8 P8 N16 112.7(4)
N15 P8 N16 101.6(4)
O8 P8 C43P 112.2(4)
N15 P8 C43P 102.1(4)
N16 P8 C43P 109.7(4)
C11 N1 P1 126.0(5)
N1 C11 C12 120.6(4)
N1 C11 C16 119.4(4)
C12 C11 C16 120.0
N13 C12 C11 120.0
C12 N13 C14 120.0
C12 N13 Cu1 118.1(2)
C14 N13 Cu1 121.9(2)
C15 C14 N13 120.0
C16 C15 C14 120.0
C15 C16 C11 120.0
C21 N2 P1 126.0(5)
N2 C21 C22 119.2(4)
N2 C21 C26 120.8(4)
C22 C21 C26 120.0
C21 C22 N23 120.0
C24 N23 C22 120.0
C24 N23 Cu2 119.6(3)
C22 N23 Cu2 120.4(3)
C25 C24 N23 120.0
C24 C25 C26 120.0
C25 C26 C21 120.0
C31 N3 P2 126.7(5)
C32 C31 C36 120.0
C32 C31 N3 119.9(4)
C36 C31 N3 120.1(4)
C31 C32 N33 120.0
C34 N33 C32 120.0
C34 N33 Cu1 118.5(3)
C32 N33 Cu1 121.4(3)
C35 C34 N33 120.0
C34 C35 C36 120.0
C35 C36 C31 120.0
C41 N4 P2 125.7(5)
N4 C41 C42 122.2(4)
N4 C41 C46 117.8(4)
C42 C41 C46 120.0
C41 C42 N43 120.0
C42 N43 C44 120.0
C42 N43 Cu2 119.4(2)
C44 N43 Cu2 120.1(2)
C45 C44 N43 120.0
C44 C45 C46 120.0
C45 C46 C41 120.0
C51 N5 P3 128.6(5)
N5 C51 C52 120.9(4)
N5 C51 C56 119.1(4)
C52 C51 C56 120.0
N53 C52 C51 120.0
C52 N53 C54 120.0
C52 N53 Cu2 118.7(2)
C54 N53 Cu2 121.1(2)
C55 C54 N53 120.0
C54 C55 C56 120.0
C55 C56 C51 120.0
C61 N6 P3 128.2(5)
N6 C61 C62 117.8(4)
N6 C61 C66 122.2(4)
C62 C61 C66 120.0
C61 C62 N63 120.0
C62 N63 C64 120.0
C62 N63 Cu3 122.6(3)
C64 N63 Cu3 117.1(3)
C65 C64 N63 120.0
C64 C65 C66 120.0
C65 C66 C61 120.0
C71 N7 P4 125.2(5)
N7 C71 C72 121.2(5)
N7 C71 C76 118.8(5)
C72 C71 C76 120.0
C71 C72 N73 120.0
C72 N73 C74 120.0
C72 N73 Cu2 119.6(3)
C74 N73 Cu2 120.0(3)
C75 C74 N73 120.0
C74 C75 C76 120.0
C75 C76 C71 120.0
C81 N8 P4 125.4(5)
C82 C81 C86 120.0
C82 C81 N8 120.4(4)
C86 C81 N8 119.6(4)
N83 C82 C81 120.0
C82 N83 C84 120.0
C82 N83 Cu3 119.6(2)
C84 N83 Cu3 119.9(3)
N83 C84 C85 120.0
C86 C85 C84 120.0
C85 C86 C81 120.0
C91 N9 P5 125.4(5)
N9 C91 C92 120.8(4)
N9 C91 C96 119.2(4)
C92 C91 C96 120.0
N93 C92 C91 120.0
C92 N93 C94 120.0
C92 N93 Cu3 121.2(3)
C94 N93 Cu3 118.8(3)
N93 C94 C95 120.0
C96 C95 C94 120.0
C95 C96 C91 120.0
C101 N10 P5 127.2(6)
C102 C101 C106 120.0
C102 C101 N10 121.3(5)
C106 C101 N10 118.7(5)
C101 C102 N103 120.0
C104 N103 C102 120.0
C104 N103 Cu4 119.5(4)
C102 N103 Cu4 120.3(4)
N103 C104 C105 120.0
C104 C105 C106 120.0
C105 C106 C101 120.0
C111 N11 P6 126.0(6)
C112 C111 C116 120.0
C112 C111 N11 119.1(5)
C116 C111 N11 120.9(5)
N113 C112 C111 120.0
C112 N113 C114 120.0
C112 N113 Cu3 119.3(3)
C114 N113 Cu3 120.7(3)
C115 C114 N113 120.0
C116 C115 C114 120.0
C115 C116 C111 120.0
C121 N12 P6 126.9(7)
N12 C121 C122 121.3(6)
N12 C121 C126 118.7(6)
C122 C121 C126 120.0
N123 C122 C121 120.0
C124 N123 C122 120.0
C124 N123 Cu4 120.0(3)
C122 N123 Cu4 120.0(3)
N123 C124 C125 120.0
C126 C125 C124 120.0
C125 C126 C121 120.0
C131 N13B P7 125.6(7)
C132 C131 C136 120.0
C132 C131 N13B 120.7(6)
C136 C131 N13B 119.3(6)
N133 C132 C131 120.0
C132 N133 C134 120.0
C132 N133 Cu4 116.0(4)
C134 N133 Cu4 123.4(4)
C135 C134 N133 120.0
C134 C135 C136 120.0
C135 C136 C131 120.0
C141 N14 P7 125.5(7)
C142 C141 C146 120.0
C142 C141 N14 118.5(6)
C146 C141 N14 121.4(6)
N143 C142 C141 120.0
C142 N143 C144 120.0
C142 N143 Cu1 117.9(3)
C144 N143 Cu1 122.0(3)
C145 C144 N143 120.0
C146 C145 C144 120.0
C145 C146 C141 120.0
C151 N15 P8 130.1(6)
N15 C151 C152 121.1(5)
N15 C151 C156 118.9(5)
C152 C151 C156 120.0
C151 C152 N153 120.0
C152 N153 C154 120.0
C152 N153 Cu4 120.7(3)
C154 N153 Cu4 119.2(3)
C155 C154 N153 120.0
C156 C155 C154 120.0
C155 C156 C151 120.0
C161 N16 P8 127.9(5)
C162 C161 C166 120.0
C162 C161 N16 121.1(5)
C166 C161 N16 118.9(5)
N163 C162 C161 120.0
C162 N163 C164 120.0
C162 N163 Cu1 118.9(3)
C164 N163 Cu1 121.1(3)
C165 C164 N163 120.0
C164 C165 C166 120.0
C165 C166 C161 120.0
C2P C1P C6P 120.0
C2P C1P P1 117.3(6)
C6P C1P P1 122.6(6)
C1P C2P C3P 120.0
C4P C3P C2P 120.0
C3P C4P C5P 120.0
C6P C5P C4P 120.0
C5P C6P C1P 120.0
C8P C7P C12P 120.0
C8P C7P P2 121.8(7)
C12P C7P P2 117.6(7)
C9P C8P C7P 120.0
C8P C9P C10P 120.0
C9P C10P C11P 120.0
C10P C11P C12P 120.0
C11P C12P C7P 120.0
C14P C13P C18P 120.0
C14P C13P P3 123.6(5)
C18P C13P P3 115.4(5)
C13P C14P C15P 120.0
C16P C15P C14P 120.0
C15P C16P C17P 120.0
C18P C17P C16P 120.0
C17P C18P C13P 120.0
C20P C19P C24P 120.0
C20P C19P P4 124.0(8)
C24P C19P P4 115.8(8)
C19P C20P C21P 120.0
C20P C21P C22P 120.0
C23P C22P C21P 120.0
C22P C23P C24P 120.0
C23P C24P C19P 120.0
C26P C25P C30P 120.0
C26P C25P P5 121.8(8)
C30P C25P P5 118.2(8)
C25P C26P C27P 120.0
C28P C27P C26P 120.0
C29P C28P C27P 120.0
C28P C29P C30P 120.0
C29P C30P C25P 120.0
C32P C31P C36P 120.0
C32P C31P P6 124.6(6)
C36P C31P P6 115.2(6)
C33P C32P C31P 120.0
C32P C33P C34P 120.0
C33P C34P C35P 120.0
C36P C35P C34P 120.0
C35P C36P C31P 120.0
C2Q C1Q C6Q 120.0
C2Q C1Q P1 124.5(9)
C6Q C1Q P1 115.5(9)
C3Q C2Q C1Q 120.0
C4Q C3Q C2Q 120.0
C3Q C4Q C5Q 120.0
C6Q C5Q C4Q 120.0
C5Q C6Q C1Q 120.0
C8Q C7Q C12Q 120.0
C8Q C7Q P2 115.2(9)
C12Q C7Q P2 124.7(9)
C7Q C8Q C9Q 120.0
C8Q C9Q C10Q 120.0
C11Q C10Q C9Q 120.0
C10Q C11Q C12Q 120.0
C11Q C12Q C7Q 120.0
C14Q C13Q C18Q 120.0
C14Q C13Q P3 114.9(7)
C18Q C13Q P3 125.0(7)
C15Q C14Q C13Q 120.0
C14Q C15Q C16Q 120.0
C17Q C16Q C15Q 120.0
C18Q C17Q C16Q 120.0
C17Q C18Q C13Q 120.0
C20Q C19Q C24Q 120.0
C20Q C19Q P4 118.7(6)
C24Q C19Q P4 121.3(6)
C21Q C20Q C19Q 120.0
C22Q C21Q C20Q 120.0
C21Q C22Q C23Q 120.0
C22Q C23Q C24Q 120.0
C23Q C24Q C19Q 120.0
C26Q C25Q C30Q 120.0
C26Q C25Q P5 120.3(7)
C30Q C25Q P5 119.6(7)
C27Q C26Q C25Q 120.0
C28Q C27Q C26Q 120.0
C27Q C28Q C29Q 120.0
C30Q C29Q C28Q 120.0
C29Q C30Q C25Q 120.0
C32Q C31Q C36Q 120.0
C32Q C31Q P6 110.5(8)
C36Q C31Q P6 128.9(8)
C31Q C32Q C33Q 120.0
C34Q C33Q C32Q 120.0
C33Q C34Q C35Q 120.0
C36Q C35Q C34Q 120.0
C35Q C36Q C31Q 120.0
C38P C37P C42P 117.1(11)
C38P C37P P7 124.6(10)
C42P C37P P7 118.2(8)
C37P C38P C39P 120.9(12)
C40P C39P C38P 121.3(13)
C39P C40P C41P 117.4(13)
C42P C41P C40P 121.8(13)
C37P C42P C41P 121.0(11)
C44P C43P C48P 118.4(8)
C44P C43P P8 121.2(7)
C48P C43P P8 120.4(6)
C43P C44P C45P 121.1(8)
C46P C45P C44P 119.1(8)
C45P C46P C47P 121.0(9)
C48P C47P C46P 119.0(8)
C47P C48P C43P 121.2(8)
O11 N1A O13 129.0(12)
O11 N1A O12 114.5(12)
O13 N1A O12 115.1(11)
O12' N1B O13' 111.5(16)
O12' N1B O11' 114.4(18)
O13' N1B O11' 126.3(18)
O22 N2A O21 104.6(19)
O22 N2A O23 120(2)
O21 N2A O23 136(2)
O21' N2B O22' 122.2(12)
O21' N2B O23' 122.0(13)
O22' N2B O23' 115.8(13)
O32 N3A O33 120.8(7)
O32 N3A O31 120.7(6)
O33 N3A O31 118.4(7)
O41 N4A O42 118.9(19)
O41 N4A O43 117.1(19)
O42 N4A O43 114.6(18)
O41' N4B O42' 120.4(13)
O41' N4B O43' 119.7(12)
O42' N4B O43' 116.6(12)
O51 N5A O52 122.3(9)
O51 N5A O53 121.9(11)
O52 N5A O53 115.8(11)
O61 N6A O62 102.9(15)
O61 N6A O63 136.6(15)
O62 N6A O63 118.6(12)
O61' N6B O62' 120.0(16)
O61' N6B O63' 111.7(16)
O62' N6B O63' 106.7(16)
O72 N7A O73 125.2(16)
O72 N7A O71 103.1(13)
O73 N7A O71 122.6(14)
O71' N7B O73' 111.1(18)
O71' N7B O72' 130.8(19)
O73' N7B O72' 118.0(17)

loop_
_geom_bond_atom_site_label_1
_geom_bond_atom_site_label_2
_geom_bond_distance
Cu1 N13 1.992(3)
Cu1 N163 2.003(4)
Cu1 N33 2.007(4)
Cu1 N143 2.019(5)
Cu1 O1C 2.327(6)
Cu2 N43 1.995(3)
Cu2 N73 1.996(4)
Cu2 N53 1.997(3)
Cu2 N23 2.002(4)
Cu2 O2C 2.242(6)
Cu3 N83 1.997(4)
Cu3 N113 1.999(4)
Cu3 N93 2.000(3)
Cu3 N63 2.014(3)
Cu3 O5C 2.392(6)
Cu3 O3C 2.572(7)
Cu4 N133 1.973(5)
Cu4 N153 1.994(5)
Cu4 N103 2.006(5)
Cu4 N123 2.006(5)
Cu4 O4C 2.241(6)
P1 O1 1.482(7)
P1 N2 1.637(6)
P1 N1 1.649(6)
P1 C1P 1.710(8)
P1 C1Q 1.875(12)
P2 O2 1.452(6)
P2 N3 1.617(7)
P2 N4 1.652(7)
P2 C7P 1.789(9)
P2 C7Q 1.813(11)
P3 O3 1.438(9)
P3 C13Q 1.553(9)
P3 O3' 1.630(11)
P3 N6 1.635(7)
P3 N5 1.638(6)
P3 C13P 1.985(7)
P4 O4 1.468(6)
P4 N7 1.650(7)
P4 N8 1.654(6)
P4 C19P 1.657(10)
P4 C19Q 1.852(10)
P5 O5 1.451(7)
P5 C25P 1.595(10)
P5 N10 1.604(8)
P5 N9 1.660(7)
P5 C25Q 1.999(11)
P6 O6 1.398(8)
P6 N12 1.619(8)
P6 N11 1.626(8)
P6 C31P 1.765(8)
P6 C31Q 1.801(11)
P7 O7 1.466(7)
P7 N14 1.632(11)
P7 N13B 1.645(9)
P7 C37P 1.761(11)
P8 O8 1.485(6)
P8 N15 1.630(7)
P8 N16 1.645(8)
P8 C43P 1.773(9)
N1 C11 1.381(6)
C11 C12 1.3900
C11 C16 1.3900
C12 N13 1.3900
N13 C14 1.3900
C14 C15 1.3900
C15 C16 1.3900
N2 C21 1.383(7)
C21 C22 1.3900
C21 C26 1.3900
C22 N23 1.3900
N23 C24 1.3900
C24 C25 1.3900
C25 C26 1.3900
N3 C31 1.419(8)
C31 C32 1.3900
C31 C36 1.3900
C32 N33 1.3900
N33 C34 1.3900
C34 C35 1.3900
C35 C36 1.3900
N4 C41 1.375(7)
C41 C42 1.3900
C41 C46 1.3900
C42 N43 1.3900
N43 C44 1.3900
C44 C45 1.3900
C45 C46 1.3900
N5 C51 1.386(7)
C51 C52 1.3900
C51 C56 1.3900
C52 N53 1.3900
N53 C54 1.3900
C54 C55 1.3900
C55 C56 1.3900
N6 C61 1.367(8)
C61 C62 1.3900
C61 C66 1.3900
C62 N63 1.3900
N63 C64 1.3900
C64 C65 1.3900
C65 C66 1.3900
N7 C71 1.368(8)
C71 C72 1.3900
C71 C76 1.3900
C72 N73 1.3900
N73 C74 1.3900
C74 C75 1.3900
C75 C76 1.3900
N8 C81 1.409(7)
C81 C82 1.3900
C81 C86 1.3900
C82 N83 1.3900
N83 C84 1.3900
C84 C85 1.3900
C85 C86 1.3900
N9 C91 1.388(7)
C91 C92 1.3900
C91 C96 1.3900
C92 N93 1.3900
N93 C94 1.3900
C94 C95 1.3900
C95 C96 1.3900
N10 C101 1.430(9)
C101 C102 1.3900
C101 C106 1.3900
C102 N103 1.3900
N103 C104 1.3900
C104 C105 1.3900
C105 C106 1.3900
N11 C111 1.390(8)
C111 C112 1.3900
C111 C116 1.3900
C112 N113 1.3900
N113 C114 1.3900
C114 C115 1.3900
C115 C116 1.3900
N12 C121 1.386(8)
C121 C122 1.3900
C121 C126 1.3900
C122 N123 1.3900
N123 C124 1.3900
C124 C125 1.3900
C125 C126 1.3900
N13B C131 1.393(10)
C131 C132 1.3900
C131 C136 1.3900
C132 N133 1.3900
N133 C134 1.3900
C134 C135 1.3900
C135 C136 1.3900
N14 C141 1.398(10)
C141 C142 1.3900
C141 C146 1.3900
C142 N143 1.3900
N143 C144 1.3900
C144 C145 1.3900
C145 C146 1.3900
N15 C151 1.387(8)
C151 C152 1.3900
C151 C156 1.3900
C152 N153 1.3900
N153 C154 1.3900
C154 C155 1.3900
C155 C156 1.3900
N16 C161 1.401(9)
C161 C162 1.3900
C161 C166 1.3900
C162 N163 1.3900
N163 C164 1.3900
C164 C165 1.3900
C165 C166 1.3900
C1P C2P 1.3900
C1P C6P 1.3900
C2P C3P 1.3900
C3P C4P 1.3900
C4P C5P 1.3900
C5P C6P 1.3900
C7P C8P 1.3900
C7P C12P 1.3900
C8P C9P 1.3900
C9P C10P 1.3900
C10P C11P 1.3900
C11P C12P 1.3900
C13P C14P 1.3900
C13P C18P 1.3900
C14P C15P 1.3900
C15P C16P 1.3900
C16P C17P 1.3900
C17P C18P 1.3900
C19P C20P 1.3900
C19P C24P 1.3900
C20P C21P 1.3900
C21P C22P 1.3900
C22P C23P 1.3900
C23P C24P 1.3900
C25P C26P 1.3900
C25P C30P 1.3900
C26P C27P 1.3900
C27P C28P 1.3900
C28P C29P 1.3900
C29P C30P 1.3900
C31P C32P 1.3900
C31P C36P 1.3900
C32P C33P 1.3900
C33P C34P 1.3900
C34P C35P 1.3900
C35P C36P 1.3900
C1Q C2Q 1.3900
C1Q C6Q 1.3900
C2Q C3Q 1.3900
C3Q C4Q 1.3900
C4Q C5Q 1.3900
C5Q C6Q 1.3900
C7Q C8Q 1.3900
C7Q C12Q 1.3900
C8Q C9Q 1.3900
C9Q C10Q 1.3900
C10Q C11Q 1.3900
C11Q C12Q 1.3900
C13Q C14Q 1.3900
C13Q C18Q 1.3900
C14Q C15Q 1.3900
C15Q C16Q 1.3900
C16Q C17Q 1.3900
C17Q C18Q 1.3900
C19Q C20Q 1.3900
C19Q C24Q 1.3900
C20Q C21Q 1.3900
C21Q C22Q 1.3900
C22Q C23Q 1.3900
C23Q C24Q 1.3900
C25Q C26Q 1.3900
C25Q C30Q 1.3900
C26Q C27Q 1.3900
C27Q C28Q 1.3900
C28Q C29Q 1.3900
C29Q C30Q 1.3900
C31Q C32Q 1.3900
C31Q C36Q 1.3900
C32Q C33Q 1.3900
C33Q C34Q 1.3900
C34Q C35Q 1.3900
C35Q C36Q 1.3900
C37P C38P 1.339(14)
C37P C42P 1.372(15)
C38P C39P 1.433(17)
C39P C40P 1.311(17)
C40P C41P 1.378(16)
C41P C42P 1.373(15)
C43P C44P 1.376(11)
C43P C48P 1.389(11)
C44P C45P 1.424(13)
C45P C46P 1.326(12)
C46P C47P 1.423(12)
C47P C48P 1.370(12)
N1A O11 1.220(10)
N1A O13 1.233(11)
N1A O12 1.249(11)
N1B O12' 1.239(14)
N1B O13' 1.262(13)
N1B O11' 1.262(13)
N2A O22 1.270(15)
N2A O21 1.271(14)
N2A O23 1.277(13)
N2B O21' 1.232(11)
N2B O22' 1.279(12)
N2B O23' 1.292(12)
N3A O32 1.231(7)
N3A O33 1.242(7)
N3A O31 1.263(7)
N4A O41 1.258(13)
N4A O42 1.272(14)
N4A O43 1.282(14)
N4B O41' 1.224(10)
N4B O42' 1.270(11)
N4B O43' 1.278(12)
N5A O51 1.189(9)
N5A O52 1.239(10)
N5A O53 1.264(9)
N6A O61 1.234(12)
N6A O62 1.235(12)
N6A O63 1.261(11)
N6B O61' 1.245(12)
N6B O62' 1.248(13)
N6B O63' 1.302(13)
N7A O72 1.226(12)
N7A O73 1.257(11)
N7A O71 1.337(12)
N7B O71' 1.227(13)
N7B O73' 1.244(13)
N7B O72' 1.251(13)

loop_
_geom_torsion_atom_site_label_1
_geom_torsion_atom_site_label_2
_geom_torsion_atom_site_label_3
_geom_torsion_atom_site_label_4
_geom_torsion
O1 P1 N1 C11 39.0(7)
N2 P1 N1 C11 163.5(6)
C1P P1 N1 C11 -79.7(7)
C1Q P1 N1 C11 -94.9(7)
P1 N1 C11 C12 9.5(7)
P1 N1 C11 C16 -171.0(4)
N1 C11 C12 N13 179.4(5)
C16 C11 C12 N13 0.0
C11 C12 N13 C14 0.0
C11 C12 N13 Cu1 179.7(3)
C12 N13 C14 C15 0.0
Cu1 N13 C14 C15 -179.7(3)
N13 C14 C15 C16 0.0
C14 C15 C16 C11 0.0
N1 C11 C16 C15 -179.4(5)
C12 C11 C16 C15 0.0
O1 P1 N2 C21 67.3(7)
N1 P1 N2 C21 -52.9(7)
C1P P1 N2 C21 -172.9(6)
C1Q P1 N2 C21 -158.4(7)
P1 N2 C21 C22 -28.6(7)
P1 N2 C21 C26 151.8(4)
N2 C21 C22 N23 -179.6(5)
C26 C21 C22 N23 0.0
C21 C22 N23 C24 0.0
C21 C22 N23 Cu2 179.6(3)
C22 N23 C24 C25 0.0
Cu2 N23 C24 C25 -179.6(3)
N23 C24 C25 C26 0.0
C24 C25 C26 C21 0.0
N2 C21 C26 C25 179.6(5)
C22 C21 C26 C25 0.0
O2 P2 N3 C31 59.8(7)
N4 P2 N3 C31 -62.7(7)
C7P P2 N3 C31 173.8(7)
C7Q P2 N3 C31 -165.3(7)
P2 N3 C31 C32 -8.4(8)
P2 N3 C31 C36 170.2(4)
C36 C31 C32 N33 0.0
N3 C31 C32 N33 178.7(5)
C31 C32 N33 C34 0.0
C31 C32 N33 Cu1 177.8(3)
C32 N33 C34 C35 0.0
Cu1 N33 C34 C35 -177.9(3)
N33 C34 C35 C36 0.0
C34 C35 C36 C31 0.0
C32 C31 C36 C35 0.0
N3 C31 C36 C35 -178.7(5)
O2 P2 N4 C41 50.8(7)
N3 P2 N4 C41 174.4(6)
C7P P2 N4 C41 -70.7(8)
C7Q P2 N4 C41 -78.4(8)
P2 N4 C41 C42 -13.3(8)
P2 N4 C41 C46 169.0(4)
N4 C41 C42 N43 -177.6(6)
C46 C41 C42 N43 0.0
C41 C42 N43 C44 0.0
C41 C42 N43 Cu2 -171.8(4)
C42 N43 C44 C45 0.0
Cu2 N43 C44 C45 171.7(4)
N43 C44 C45 C46 0.0
C44 C45 C46 C41 0.0
N4 C41 C46 C45 177.7(5)
C42 C41 C46 C45 0.0
O3 P3 N5 C51 28.2(10)
C13Q P3 N5 C51 -71.3(8)
O3' P3 N5 C51 56.5(9)
N6 P3 N5 C51 166.0(6)
C13P P3 N5 C51 -87.7(6)
P3 N5 C51 C52 -8.0(8)
P3 N5 C51 C56 170.1(4)
N5 C51 C52 N53 178.0(5)
C56 C51 C52 N53 0.0
C51 C52 N53 C54 0.0
C51 C52 N53 Cu2 -174.9(3)
C52 N53 C54 C55 0.0
Cu2 N53 C54 C55 174.8(4)
N53 C54 C55 C56 0.0
C54 C55 C56 C51 0.0
N5 C51 C56 C55 -178.1(5)
C52 C51 C56 C55 0.0
O3 P3 N6 C61 55.6(10)
C13Q P3 N6 C61 150.1(7)
O3' P3 N6 C61 32.3(9)
N5 P3 N6 C61 -78.4(7)
C13P P3 N6 C61 174.6(6)
P3 N6 C61 C62 10.1(8)
P3 N6 C61 C66 -167.6(4)
N6 C61 C62 N63 -177.8(5)
C66 C61 C62 N63 0.0
C61 C62 N63 C64 0.0
C61 C62 N63 Cu3 -172.8(4)
C62 N63 C64 C65 0.0
Cu3 N63 C64 C65 173.2(3)
N63 C64 C65 C66 0.0
C64 C65 C66 C61 0.0
N6 C61 C66 C65 177.6(6)
C62 C61 C66 C65 0.0
O4 P4 N7 C71 58.1(7)
N8 P4 N7 C71 -62.8(7)
C19P P4 N7 C71 -177.5(8)
C19Q P4 N7 C71 -177.2(7)
P4 N7 C71 C72 -10.8(8)
P4 N7 C71 C76 169.9(4)
N7 C71 C72 N73 -179.3(6)
C76 C71 C72 N73 0.0
C71 C72 N73 C74 0.0
C71 C72 N73 Cu2 -173.1(4)
C72 N73 C74 C75 0.0
Cu2 N73 C74 C75 173.1(4)
N73 C74 C75 C76 0.0
C74 C75 C76 C71 0.0
N7 C71 C76 C75 179.3(6)
C72 C71 C76 C75 0.0
O4 P4 N8 C81 51.2(7)
N7 P4 N8 C81 175.1(6)
C19P P4 N8 C81 -80.5(8)
C19Q P4 N8 C81 -73.4(7)
P4 N8 C81 C82 -20.3(7)
P4 N8 C81 C86 159.6(4)
C86 C81 C82 N83 0.0
N8 C81 C82 N83 179.9(5)
C81 C82 N83 C84 0.0
C81 C82 N83 Cu3 -171.6(4)
C82 N83 C84 C85 0.0
Cu3 N83 C84 C85 171.6(4)
N83 C84 C85 C86 0.0
C84 C85 C86 C81 0.0
C82 C81 C86 C85 0.0
N8 C81 C86 C85 -179.9(5)
O5 P5 N9 C91 58.6(7)
C25P P5 N9 C91 -62.4(8)
N10 P5 N9 C91 -175.5(6)
C25Q P5 N9 C91 -65.3(7)
P5 N9 C91 C92 -15.6(7)
P5 N9 C91 C96 162.6(4)
N9 C91 C92 N93 178.2(5)
C96 C91 C92 N93 0.0
C91 C92 N93 C94 0.0
C91 C92 N93 Cu3 178.1(3)
C92 N93 C94 C95 0.0
Cu3 N93 C94 C95 -178.2(3)
N93 C94 C95 C96 0.0
C94 C95 C96 C91 0.0
N9 C91 C96 C95 -178.2(5)
C92 C91 C96 C95 0.0
O5 P5 N10 C101 60.8(9)
C25P P5 N10 C101 177.0(8)
N9 P5 N10 C101 -63.4(8)
C25Q P5 N10 C101 -173.2(8)
P5 N10 C101 C102 -10.0(10)
P5 N10 C101 C106 172.3(5)
C106 C101 C102 N103 0.0
N10 C101 C102 N103 -177.7(7)
C101 C102 N103 C104 0.0
C101 C102 N103 Cu4 -175.5(4)
C102 N103 C104 C105 0.0
Cu4 N103 C104 C105 175.5(4)
N103 C104 C105 C106 0.0
C104 C105 C106 C101 0.0
C102 C101 C106 C105 0.0
N10 C101 C106 C105 177.8(6)
O6 P6 N11 C111 54.3(10)
N12 P6 N11 C111 -69.4(9)
C31P P6 N11 C111 179.8(8)
C31Q P6 N11 C111 164.4(8)
P6 N11 C111 C112 -7.9(10)
P6 N11 C111 C116 173.1(5)
C116 C111 C112 N113 0.0
N11 C111 C112 N113 -179.0(6)
C111 C112 N113 C114 0.0
C111 C112 N113 Cu3 -178.8(4)
C112 N113 C114 C115 0.0
Cu3 N113 C114 C115 178.8(4)
N113 C114 C115 C116 0.0
C114 C115 C116 C111 0.0
C112 C111 C116 C115 0.0
N11 C111 C116 C115 178.9(7)
O6 P6 N12 C121 57.7(8)
N11 P6 N12 C121 -176.3(6)
C31P P6 N12 C121 -71.8(8)
C31Q P6 N12 C121 -48.3(9)
P6 N12 C121 C122 -4.7(9)
P6 N12 C121 C126 173.2(5)
N12 C121 C122 N123 178.0(6)
C126 C121 C122 N123 0.0
C121 C122 N123 C124 0.0
C121 C122 N123 Cu4 178.5(4)
C122 N123 C124 C125 0.0
Cu4 N123 C124 C125 -178.5(4)
N123 C124 C125 C126 0.0
C124 C125 C126 C121 0.0
N12 C121 C126 C125 -178.0(6)
C122 C121 C126 C125 0.0
O7 P7 N13B C131 45.6(9)
N14 P7 N13B C131 169.7(7)
C37P P7 N13B C131 -79.1(9)
P7 N13B C131 C132 -2.6(10)
P7 N13B C131 C136 177.0(5)
C136 C131 C132 N133 0.0
N13B C131 C132 N133 179.6(7)
C131 C132 N133 C134 0.0
C131 C132 N133 Cu4 -171.5(4)
C132 N133 C134 C135 0.0
Cu4 N133 C134 C135 170.8(5)
N133 C134 C135 C136 0.0
C134 C135 C136 C131 0.0
C132 C131 C136 C135 0.0
N13B C131 C136 C135 -179.6(7)
O7 P7 N14 C141 45.9(12)
N13B P7 N14 C141 -75.9(10)
C37P P7 N14 C141 168.5(9)
P7 N14 C141 C142 -6.9(12)
P7 N14 C141 C146 177.3(6)
C146 C141 C142 N143 0.0
N14 C141 C142 N143 -175.8(8)
C141 C142 N143 C144 0.0
C141 C142 N143 Cu1 176.5(4)
C142 N143 C144 C145 0.0
Cu1 N143 C144 C145 -176.4(4)
N143 C144 C145 C146 0.0
C144 C145 C146 C141 0.0
C142 C141 C146 C145 0.0
N14 C141 C146 C145 175.7(8)
O8 P8 N15 C151 59.4(11)
N16 P8 N15 C151 -64.1(10)
C43P P8 N15 C151 -177.4(9)
P8 N15 C151 C152 4.7(12)
P8 N15 C151 C156 -177.6(6)
N15 C151 C152 N153 177.7(7)
C156 C151 C152 N153 0.0
C151 C152 N153 C154 0.0
C151 C152 N153 Cu4 -177.2(4)
C152 N153 C154 C155 0.0
Cu4 N153 C154 C155 177.3(4)
N153 C154 C155 C156 0.0
C154 C155 C156 C151 0.0
N15 C151 C156 C155 -177.7(7)
C152 C151 C156 C155 0.0
O8 P8 N16 C161 50.2(8)
N15 P8 N16 C161 177.0(6)
C43P P8 N16 C161 -75.5(7)
P8 N16 C161 C162 -28.6(9)
P8 N16 C161 C166 150.4(5)
C166 C161 C162 N163 0.0
N16 C161 C162 N163 179.0(6)
C161 C162 N163 C164 0.0
C161 C162 N163 Cu1 179.9(4)
C162 N163 C164 C165 0.0
Cu1 N163 C164 C165 -179.9(4)
N163 C164 C165 C166 0.0
C164 C165 C166 C161 0.0
C162 C161 C166 C165 0.0
N16 C161 C166 C165 -179.0(6)
O1 P1 C1P C2P -150.3(6)
N2 P1 C1P C2P 83.7(6)
N1 P1 C1P C2P -29.3(7)
C1Q P1 C1P C2P 28(2)
O1 P1 C1P C6P 33.4(7)
N2 P1 C1P C6P -92.6(7)
N1 P1 C1P C6P 154.4(6)
C1Q P1 C1P C6P -148(3)
C6P C1P C2P C3P 0.0
P1 C1P C2P C3P -176.4(8)
C1P C2P C3P C4P 0.0
C2P C3P C4P C5P 0.0
C3P C4P C5P C6P 0.0
C4P C5P C6P C1P 0.0
C2P C1P C6P C5P 0.0
P1 C1P C6P C5P 176.2(8)
O2 P2 C7P C8P -4.6(8)
N3 P2 C7P C8P -125.5(7)
N4 P2 C7P C8P 121.2(7)
C7Q P2 C7P C8P 144(2)
O2 P2 C7P C12P -175.7(6)
N3 P2 C7P C12P 63.4(7)
N4 P2 C7P C12P -49.9(8)
C7Q P2 C7P C12P -27.2(18)
C12P C7P C8P C9P 0.0
P2 C7P C8P C9P -170.9(10)
C7P C8P C9P C10P 0.0
C8P C9P C10P C11P 0.0
C9P C10P C11P C12P 0.0
C10P C11P C12P C7P 0.0
C8P C7P C12P C11P 0.0
P2 C7P C12P C11P 171.2(9)
C18P C13P C14P C15P 0.0
P3 C13P C14P C15P 167.7(7)
C13P C14P C15P C16P 0.0
C14P C15P C16P C17P 0.0
C15P C16P C17P C18P 0.0
C16P C17P C18P C13P 0.0
C14P C13P C18P C17P 0.0
P3 C13P C18P C17P -168.7(6)
O4 P4 C19P C20P -139.6(8)
N7 P4 C19P C20P 95.3(9)
N8 P4 C19P C20P -9.8(11)
C19Q P4 C19P C20P -82(6)
O4 P4 C19P C24P 35.5(10)
N7 P4 C19P C24P -89.6(8)
N8 P4 C19P C24P 165.4(6)
C19Q P4 C19P C24P 93(6)
C24P C19P C20P C21P 0.0
P4 C19P C20P C21P 174.9(13)
C19P C20P C21P C22P 0.0
C20P C21P C22P C23P 0.0
C21P C22P C23P C24P 0.0
C22P C23P C24P C19P 0.0
C20P C19P C24P C23P 0.0
P4 C19P C24P C23P -175.3(12)
O5 P5 C25P C26P 6.4(9)
N10 P5 C25P C26P -115.9(8)
N9 P5 C25P C26P 131.0(7)
C25Q P5 C25P C26P 148(5)
O5 P5 C25P C30P -173.4(7)
N10 P5 C25P C30P 64.2(9)
N9 P5 C25P C30P -48.8(9)
C25Q P5 C25P C30P -32(4)
C30P C25P C26P C27P 0.0
P5 C25P C26P C27P -179.8(11)
C25P C26P C27P C28P 0.0
C26P C27P C28P C29P 0.0
C27P C28P C29P C30P 0.0
C28P C29P C30P C25P 0.0
C26P C25P C30P C29P 0.0
P5 C25P C30P C29P 179.8(11)
O6 P6 C31P C32P -171.7(6)
N12 P6 C31P C32P -44.9(8)
N11 P6 C31P C32P 63.6(8)
C31Q P6 C31P C32P -154(2)
O6 P6 C31P C36P 3.8(8)
N12 P6 C31P C36P 130.5(6)
N11 P6 C31P C36P -121.0(7)
C31Q P6 C31P C36P 21.0(16)
C36P C31P C32P C33P 0.0
P6 C31P C32P C33P 175.2(9)
C31P C32P C33P C34P 0.0
C32P C33P C34P C35P 0.0
C33P C34P C35P C36P 0.0
C34P C35P C36P C31P 0.0
C32P C31P C36P C35P 0.0
P6 C31P C36P C35P -175.7(8)
O1 P1 C1Q C2Q -150.1(8)
N2 P1 C1Q C2Q 80.3(9)
N1 P1 C1Q C2Q -24.5(9)
C1P P1 C1Q C2Q -152(3)
O1 P1 C1Q C6Q 31.7(10)
N2 P1 C1Q C6Q -98.0(8)
N1 P1 C1Q C6Q 157.2(7)
C1P P1 C1Q C6Q 30.1(19)
C6Q C1Q C2Q C3Q 0.0
P1 C1Q C2Q C3Q -178.2(11)
C1Q C2Q C3Q C4Q 0.0
C2Q C3Q C4Q C5Q 0.0
C3Q C4Q C5Q C6Q 0.0
C4Q C5Q C6Q C1Q 0.0
C2Q C1Q C6Q C5Q 0.0
P1 C1Q C6Q C5Q 178.3(10)
O2 P2 C7Q C8Q 20.8(10)
N3 P2 C7Q C8Q -110.4(7)
N4 P2 C7Q C8Q 144.2(7)
C7P P2 C7Q C8Q -15.6(17)
O2 P2 C7Q C12Q -161.3(7)
N3 P2 C7Q C12Q 67.5(9)
N4 P2 C7Q C12Q -37.9(9)
C7P P2 C7Q C12Q 162(3)
C12Q C7Q C8Q C9Q 0.0
P2 C7Q C8Q C9Q 178.0(11)
C7Q C8Q C9Q C10Q 0.0
C8Q C9Q C10Q C11Q 0.0
C9Q C10Q C11Q C12Q 0.0
C10Q C11Q C12Q C7Q 0.0
C8Q C7Q C12Q C11Q 0.0
P2 C7Q C12Q C11Q -177.8(12)
O3 P3 C13Q C14Q -143.0(7)
O3' P3 C13Q C14Q -151.7(7)
N6 P3 C13Q C14Q 93.9(6)
N5 P3 C13Q C14Q -25.6(8)
C13P P3 C13Q C14Q 16.0(10)
O3 P3 C13Q C18Q 40.9(8)
O3' P3 C13Q C18Q 32.2(10)
N6 P3 C13Q C18Q -82.2(8)
N5 P3 C13Q C18Q 158.3(6)
C13P P3 C13Q C18Q -160.1(17)
C18Q C13Q C14Q C15Q 0.0
P3 C13Q C14Q C15Q -176.3(9)
C13Q C14Q C15Q C16Q 0.0
C14Q C15Q C16Q C17Q 0.0
C15Q C16Q C17Q C18Q 0.0
C16Q C17Q C18Q C13Q 0.0
C14Q C13Q C18Q C17Q 0.0
P3 C13Q C18Q C17Q 175.9(10)
O4 P4 C19Q C20Q -137.4(6)
N7 P4 C19Q C20Q 95.0(7)
N8 P4 C19Q C20Q -12.6(8)
C19P P4 C19Q C20Q 97(6)
O4 P4 C19Q C24Q 44.7(9)
N7 P4 C19Q C24Q -83.0(8)
N8 P4 C19Q C24Q 169.5(7)
C19P P4 C19Q C24Q -81(6)
C24Q C19Q C20Q C21Q 0.0
P4 C19Q C20Q C21Q -178.0(10)
C19Q C20Q C21Q C22Q 0.0
C20Q C21Q C22Q C23Q 0.0
C21Q C22Q C23Q C24Q 0.0
C22Q C23Q C24Q C19Q 0.0
C20Q C19Q C24Q C23Q 0.0
P4 C19Q C24Q C23Q 177.9(10)
C30Q C25Q C26Q C27Q 0.0
P5 C25Q C26Q C27Q 176.3(10)
C25Q C26Q C27Q C28Q 0.0
C26Q C27Q C28Q C29Q 0.0
C27Q C28Q C29Q C30Q 0.0
C28Q C29Q C30Q C25Q 0.0
C26Q C25Q C30Q C29Q 0.0
P5 C25Q C30Q C29Q -176.3(10)
O6 P6 C31Q C32Q -169.4(7)
N12 P6 C31Q C32Q -52.8(9)
N11 P6 C31Q C32Q 68.8(9)
C31P P6 C31Q C32Q 26.0(14)
O6 P6 C31Q C36Q 19.5(10)
N12 P6 C31Q C36Q 136.1(9)
N11 P6 C31Q C36Q -102.3(10)
C31P P6 C31Q C36Q -145(2)
C36Q C31Q C32Q C33Q 0.0
P6 C31Q C32Q C33Q -172.1(10)
C31Q C32Q C33Q C34Q 0.0
C32Q C33Q C34Q C35Q 0.0
C33Q C34Q C35Q C36Q 0.0
C34Q C35Q C36Q C31Q 0.0
C32Q C31Q C36Q C35Q 0.0
P6 C31Q C36Q C35Q 170.4(12)
O7 P7 C37P C38P -157.7(11)
N14 P7 C37P C38P 77.8(13)
N13B P7 C37P C38P -33.4(14)
O7 P7 C37P C42P 18.9(11)
N14 P7 C37P C42P -105.5(10)
N13B P7 C37P C42P 143.2(9)
C42P C37P C38P C39P 8(2)
P7 C37P C38P C39P -175.5(11)
C37P C38P C39P C40P -7(2)
C38P C39P C40P C41P 2(2)
C39P C40P C41P C42P 1.6(18)
C38P C37P C42P C41P -3.8(17)
P7 C37P C42P C41P 179.3(8)
C40P C41P C42P C37P -1.0(16)
O8 P8 C43P C44P 8.3(8)
N15 P8 C43P C44P -118.5(7)
N16 P8 C43P C44P 134.3(7)
O8 P8 C43P C48P -172.6(7)
N15 P8 C43P C48P 60.6(8)
N16 P8 C43P C48P -46.5(8)
C48P C43P C44P C45P -1.9(12)
P8 C43P C44P C45P 177.3(6)
C43P C44P C45P C46P 2.8(12)
C44P C45P C46P C47P -4.9(13)
C45P C46P C47P C48P 6.2(14)
C46P C47P C48P C43P -5.3(14)
C44P C43P C48P C47P 3.2(13)
P8 C43P C48P C47P -176.0(7)

loop_
_platon_squeeze_void_nr
_platon_squeeze_void_average_x
_platon_squeeze_void_average_y
_platon_squeeze_void_average_z
_platon_squeeze_void_volume
_platon_squeeze_void_count_electrons
_platon_squeeze_void_content
1 0.000 0.500 0.000 111 48 ' '
2 0.000 0.500 0.500 90 17 ' '
3 0.069 0.159 0.206 26 8 ' '
4 0.082 0.627 0.300 35 20 ' '
5 0.136 0.637 0.752 87 31 ' '
6 0.237 -0.074 0.525 169 78 ' '
7 0.263 0.426 0.975 169 79 ' '
8 0.364 0.137 0.748 87 30 ' '
9 0.418 0.127 0.200 35 18 ' '
10 0.500 0.000 0.500 111 49 ' '
11 0.431 0.659 0.294 26 9 ' '
12 0.500 1.000 1.000 90 17 ' '
13 0.569 0.341 0.706 26 8 ' '
14 0.582 0.873 0.800 35 21 ' '
15 0.636 0.863 0.252 87 30 ' '
16 0.737 0.574 0.025 169 79 ' '
17 0.762 0.074 0.475 170 79 ' '
18 0.864 0.363 0.248 87 30 ' '
19 0.918 0.373 0.700 35 18 ' '
20 0.931 0.841 0.794 26 8 ' '
